data_4119444
loop_
_publ_author_name
'Polly L. Arnold'
'Emmalina Hollis'
'Gary S. Nichol'
'Jason B. Love'
'Jean-Christophe Griveau'
'Roberto Caciuffo'
'Nicola Magnani'
'Laurent Maron'
'Ludovic Castro'
'Ahmed Yahia'
'Samuel O. Odoh'
'Georg Schreckenbach'

_publ_section_title
;
 Oxo-Functionalization and Reduction of the Uranyl Ion through
 Lanthanide-Element Bond Homolysis: Synthetic, Structural, and Bonding
 Analysis of a Series of Singly Reduced Uranyl-Rare Earth 5f1-4fn
 Complexes
;
_journal_name_full 'Journal of the American Chemical Society'
_journal_page_first 3841
_journal_page_last 3854
_journal_paper_doi 10.1021/ja308993g
_journal_volume 135
_journal_year 2013
_chemical_formula_moiety 'C109 H105 Dy2 N21 O4 U2'
_chemical_formula_sum 'C109 H105 Dy2 N21 O4 U2'
_chemical_formula_weight 2574.20
_chemical_name_systematic
;
 ?
;
_space_group_IT_number 14
_symmetry_cell_setting monoclinic
_symmetry_space_group_name_Hall '-P 2ybc'
_symmetry_space_group_name_H-M 'P 1 21/c 1'
_atom_sites_solution_hydrogens geom
_atom_sites_solution_primary direct
_atom_sites_solution_secondary difmap
_audit_creation_method SHELXL-97
_cell_angle_alpha 90.00
_cell_angle_beta 108.32(2)
_cell_angle_gamma 90.00
_cell_formula_units_Z 4
_cell_length_a 16.405(3)
_cell_length_b 27.544(3)
_cell_length_c 23.131(5)
_cell_measurement_reflns_used 4099
_cell_measurement_temperature 170(2)
_cell_measurement_theta_max 24.3542
_cell_measurement_theta_min 2.9180
_cell_volume 9922(3)
_computing_cell_refinement
;
CrysAlisPro, Oxford Diffraction Ltd.,
Version 1.171.33.55 (release 05-01-2010 CrysAlis171 .NET)
(compiled Jan  5 2010,16:28:46)
;
_computing_data_collection
;
CrysAlisPro, Oxford Diffraction Ltd.,
Version 1.171.33.55 (release 05-01-2010 CrysAlis171 .NET)
(compiled Jan  5 2010,16:28:46)
;
_computing_data_reduction
;
CrysAlisPro, Oxford Diffraction Ltd.,
Version 1.171.33.55 (release 05-01-2010 CrysAlis171 .NET)
(compiled Jan  5 2010,16:28:46)
;
_computing_molecular_graphics 'ORTEP (Farrugia, 1997)'
_computing_structure_refinement 'SHELXL-97 (Sheldrick, 2008)'
_computing_structure_solution 'SHELXS-97 (Sheldrick, 1990)'
_diffrn_ambient_temperature 170(2)
_diffrn_detector_area_resol_mean 16.1042
_diffrn_measured_fraction_theta_full 0.981
_diffrn_measured_fraction_theta_max 0.981
_diffrn_measurement_device_type 'Xcalibur, Eos'
_diffrn_measurement_method '\w scans'
_diffrn_radiation_monochromator graphite
_diffrn_radiation_source 'fine-focus sealed tube'
_diffrn_radiation_type MoK\a
_diffrn_radiation_wavelength 0.71073
_diffrn_reflns_av_R_equivalents 0.0713
_diffrn_reflns_av_sigmaI/netI 0.0911
_diffrn_reflns_limit_h_max 19
_diffrn_reflns_limit_h_min -19
_diffrn_reflns_limit_k_max 32
_diffrn_reflns_limit_k_min -31
_diffrn_reflns_limit_l_max 26
_diffrn_reflns_limit_l_min -26
_diffrn_reflns_number 63462
_diffrn_reflns_theta_full 24.41
_diffrn_reflns_theta_max 24.41
_diffrn_reflns_theta_min 2.92
_exptl_absorpt_coefficient_mu 4.808
_exptl_absorpt_correction_T_max 1.00000
_exptl_absorpt_correction_T_min 0.80917
_exptl_absorpt_correction_type multi-scan
_exptl_absorpt_process_details
;
CrysAlisPro, Agilent Technologies,
Version 1.171.34.46 (release 25-11-2010 CrysAlis171 .NET)
(compiled Nov 25 2010,17:55:46)
empirical absorption correction using spherical harmonics,
 implemented in SCALE3 ABSPACK scaling algorithm.
;
_exptl_crystal_colour orange
_exptl_crystal_density_diffrn 1.723
_exptl_crystal_description prism
_exptl_crystal_F_000 5016
_exptl_crystal_size_max 0.1576
_exptl_crystal_size_mid 0.1072
_exptl_crystal_size_min 0.0340
_refine_diff_density_max 1.684
_refine_diff_density_min -1.869
_refine_diff_density_rms 0.183
_refine_ls_extinction_method none
_refine_ls_goodness_of_fit_ref 1.079
_refine_ls_hydrogen_treatment constr
_refine_ls_matrix_type full
_refine_ls_number_parameters 1314
_refine_ls_number_reflns 16018
_refine_ls_number_restraints 204
_refine_ls_restrained_S_all 1.075
_refine_ls_R_factor_all 0.0725
_refine_ls_R_factor_gt 0.0437
_refine_ls_shift/su_max 0.002
_refine_ls_shift/su_mean 0.000
_refine_ls_structure_factor_coef Fsqd
_refine_ls_weighting_details 'calc w=1/[\s^2^(Fo^2^)+(0.0221P)^2^+6.0412P] where P=(Fo^2^+2Fc^2^)/3'
_refine_ls_weighting_scheme calc
_refine_ls_wR_factor_gt 0.0753
_refine_ls_wR_factor_ref 0.0915
_reflns_number_gt 11890
_reflns_number_total 16018
_reflns_threshold_expression >2\s(I)
_cod_data_source_file ja308993g_si_007.cif
_cod_data_source_block p11036b
_cod_database_code 4119444

loop_
_symmetry_equiv_pos_as_xyz
'x, y, z'
'-x, y+1/2, -z+1/2'
'-x, -y, -z'
'x, -y-1/2, z-1/2'

loop_
_atom_site_label
_atom_site_type_symbol
_atom_site_fract_x
_atom_site_fract_y
_atom_site_fract_z
_atom_site_U_iso_or_equiv
_atom_site_adp_type
_atom_site_occupancy
_atom_site_symmetry_multiplicity
_atom_site_calc_flag
_atom_site_refinement_flags
_atom_site_disorder_assembly
_atom_site_disorder_group
C1 C 0.2177(5) 0.0035(3) 0.9374(4) 0.035(2) Uani 1 1 d . . .
H1 H 0.2736 0.0155 0.9419 0.042 Uiso 1 1 calc R . .
C2 C 0.1839(5) -0.0334(3) 0.8939(4) 0.028(2) Uani 1 1 d . . .
C3 C 0.2176(5) -0.0583(3) 0.8546(4) 0.033(2) Uani 1 1 d . . .
H3 H 0.2743 -0.0560 0.8524 0.040 Uiso 1 1 calc R . .
C4 C 0.1520(5) -0.0873(3) 0.8193(4) 0.033(2) Uani 1 1 d . . .
H4 H 0.1556 -0.1092 0.7884 0.039 Uiso 1 1 calc R . .
C5 C 0.0791(5) -0.0786(3) 0.8372(3) 0.0271(19) Uani 1 1 d . . .
C6 C -0.0096(5) -0.1006(3) 0.8136(4) 0.032(2) Uani 1 1 d . . .
C7 C -0.0271(5) -0.1298(3) 0.8650(4) 0.038(2) Uani 1 1 d . . .
H7A H 0.0154 -0.1559 0.8779 0.057 Uiso 1 1 calc R . .
H7B H -0.0848 -0.1439 0.8503 0.057 Uiso 1 1 calc R . .
H7C H -0.0230 -0.1083 0.8995 0.057 Uiso 1 1 calc R . .
C8 C -0.0158(5) -0.1340(3) 0.7599(4) 0.044(2) Uani 1 1 d . . .
H8A H -0.0012 -0.1157 0.7281 0.065 Uiso 1 1 calc R . .
H8B H -0.0744 -0.1466 0.7435 0.065 Uiso 1 1 calc R . .
H8C H 0.0244 -0.1611 0.7734 0.065 Uiso 1 1 calc R . .
C9 C -0.0758(5) -0.0601(3) 0.7936(4) 0.030(2) Uani 1 1 d . . .
C10 C -0.1335(5) -0.0508(3) 0.7371(4) 0.038(2) Uani 1 1 d . . .
H10 H -0.1409 -0.0696 0.7014 0.045 Uiso 1 1 calc R . .
C11 C -0.1787(5) -0.0097(3) 0.7411(4) 0.032(2) Uani 1 1 d U . .
H11 H -0.2221 0.0056 0.7090 0.038 Uiso 1 1 calc R . .
C12 C -0.1481(5) 0.0054(3) 0.8019(4) 0.032(2) Uani 1 1 d . . .
C13 C -0.1688(5) 0.0469(3) 0.8305(4) 0.030(2) Uani 1 1 d . . .
H13 H -0.2110 0.0690 0.8072 0.036 Uiso 1 1 calc R . .
C14 C -0.1426(4) 0.1029(3) 0.9096(4) 0.030(2) Uani 1 1 d . . .
C15 C -0.1673(5) 0.1085(3) 0.9622(4) 0.031(2) Uani 1 1 d U . .
H15 H -0.1753 0.0800 0.9829 0.037 Uiso 1 1 calc R . .
C16 C -0.1805(5) 0.1526(3) 0.9857(4) 0.039(2) Uani 1 1 d . . .
C17 C -0.2072(6) 0.1574(3) 1.0414(4) 0.052(3) Uani 1 1 d . . .
H17A H -0.2637 0.1730 1.0308 0.078 Uiso 1 1 calc R . .
H17B H -0.1651 0.1772 1.0716 0.078 Uiso 1 1 calc R . .
H17C H -0.2104 0.1252 1.0584 0.078 Uiso 1 1 calc R . .
C18 C -0.1718(7) 0.2448(3) 0.9797(5) 0.074(4) Uani 1 1 d . . .
H18A H -0.1617 0.2692 0.9518 0.111 Uiso 1 1 calc R . .
H18B H -0.1285 0.2482 1.0198 0.111 Uiso 1 1 calc R . .
H18C H -0.2291 0.2496 0.9835 0.111 Uiso 1 1 calc R . .
C19 C -0.1660(5) 0.1947(3) 0.9549(4) 0.044(2) Uani 1 1 d . . .
C20 C -0.1411(5) 0.1895(3) 0.9037(4) 0.038(2) Uani 1 1 d . . .
H20 H -0.1325 0.2179 0.8831 0.045 Uiso 1 1 calc R . .
C21 C -0.1278(5) 0.1441(3) 0.8805(4) 0.0246(19) Uani 1 1 d . . .
C22 C -0.1331(5) 0.1682(3) 0.7820(4) 0.040(2) Uani 1 1 d . . .
H22 H -0.1904 0.1782 0.7767 0.048 Uiso 1 1 calc R . .
C23 C -0.0953(6) 0.1807(3) 0.7364(4) 0.041(2) Uani 1 1 d . . .
C24 C -0.1331(7) 0.1979(4) 0.6791(5) 0.073(3) Uani 1 1 d . . .
H24 H -0.1922 0.2050 0.6604 0.088 Uiso 1 1 calc R . .
C25 C -0.0680(7) 0.2030(4) 0.6538(5) 0.075(4) Uani 1 1 d . . .
H25 H -0.0739 0.2144 0.6139 0.090 Uiso 1 1 calc R . .
C26 C 0.0074(7) 0.1887(3) 0.6968(5) 0.049(3) Uani 1 1 d . . .
C27 C 0.0951(7) 0.1889(3) 0.6900(4) 0.053(3) Uani 1 1 d . . .
C28 C 0.1074(8) 0.2361(4) 0.6593(5) 0.098(4) Uani 1 1 d . . .
H28A H 0.0595 0.2406 0.6217 0.146 Uiso 1 1 calc R . .
H28B H 0.1614 0.2347 0.6497 0.146 Uiso 1 1 calc R . .
H28C H 0.1092 0.2635 0.6868 0.146 Uiso 1 1 calc R . .
C29 C 0.1015(6) 0.1464(4) 0.6480(4) 0.067(3) Uani 1 1 d . . .
H29A H 0.0937 0.1156 0.6668 0.100 Uiso 1 1 calc R . .
H29B H 0.1581 0.1468 0.6420 0.100 Uiso 1 1 calc R . .
H29C H 0.0567 0.1498 0.6085 0.100 Uiso 1 1 calc R . .
C30 C 0.1683(6) 0.1834(3) 0.7484(4) 0.042(2) Uani 1 1 d . . .
C31 C 0.2494(7) 0.2048(3) 0.7620(5) 0.061(3) Uani 1 1 d . . .
H31 H 0.2679 0.2270 0.7372 0.074 Uiso 1 1 calc R . .
C32 C 0.2979(7) 0.1874(3) 0.8191(5) 0.064(3) Uani 1 1 d . . .
H32 H 0.3559 0.1955 0.8405 0.076 Uiso 1 1 calc R . .
C33 C 0.2460(6) 0.1564(3) 0.8385(5) 0.043(2) Uani 1 1 d . . .
C34 C 0.2620(5) 0.1363(3) 0.8978(4) 0.038(2) Uani 1 1 d . . .
H34 H 0.3178 0.1400 0.9262 0.045 Uiso 1 1 calc R . .
C35 C 0.2252(4) 0.1071(3) 0.9800(4) 0.0244(19) Uani 1 1 d . . .
C36 C 0.2568(5) 0.1466(3) 1.0182(4) 0.030(2) Uani 1 1 d . . .
H36 H 0.2689 0.1758 1.0006 0.036 Uiso 1 1 calc R . .
C37 C 0.2714(5) 0.1454(3) 1.0812(4) 0.033(2) Uani 1 1 d . . .
C38 C 0.3052(6) 0.1890(3) 1.1194(4) 0.049(3) Uani 1 1 d . . .
H38A H 0.2709 0.1949 1.1466 0.074 Uiso 1 1 calc R . .
H38B H 0.3017 0.2173 1.0930 0.074 Uiso 1 1 calc R . .
H38C H 0.3652 0.1834 1.1437 0.074 Uiso 1 1 calc R . .
C39 C 0.2660(5) 0.0991(3) 1.1738(4) 0.042(2) Uani 1 1 d . . .
H39A H 0.2546 0.0659 1.1843 0.063 Uiso 1 1 calc R . .
H39B H 0.2265 0.1216 1.1842 0.063 Uiso 1 1 calc R . .
H39C H 0.3254 0.1080 1.1965 0.063 Uiso 1 1 calc R . .
C40 C 0.2534(5) 0.1021(3) 1.1071(4) 0.031(2) Uani 1 1 d . . .
C41 C 0.2223(4) 0.0628(3) 1.0688(4) 0.032(2) Uani 1 1 d . . .
H41 H 0.2094 0.0337 1.0863 0.038 Uiso 1 1 calc R . .
C42 C 0.2089(4) 0.0637(3) 1.0063(4) 0.0220(18) Uani 1 1 d U . .
C43 C 0.0645(5) 0.1871(3) 0.9564(5) 0.052(3) Uani 1 1 d . . .
H43 H 0.0471 0.1565 0.9673 0.062 Uiso 1 1 calc R . .
C44 C 0.0776(7) 0.2250(5) 0.9979(5) 0.073(3) Uani 1 1 d . . .
H44 H 0.0699 0.2205 1.0366 0.088 Uiso 1 1 calc R . .
C45 C 0.1021(8) 0.2688(5) 0.9812(8) 0.100(5) Uani 1 1 d . . .
H45 H 0.1117 0.2955 1.0085 0.120 Uiso 1 1 calc R . .
C46 C 0.1127(8) 0.2742(4) 0.9258(7) 0.088(4) Uani 1 1 d . . .
H46 H 0.1299 0.3046 0.9139 0.106 Uiso 1 1 calc R . .
C47 C 0.0983(6) 0.2355(3) 0.8876(5) 0.056(3) Uani 1 1 d . . .
H47 H 0.1051 0.2398 0.8486 0.067 Uiso 1 1 calc R . .
C48 C 0.0671(5) 0.0237(3) 0.7493(4) 0.042(2) Uani 1 1 d . . .
H48 H 0.1097 0.0171 0.7871 0.050 Uiso 1 1 calc R . .
C49 C 0.0601(6) -0.0074(3) 0.7001(4) 0.044(2) Uani 1 1 d . . .
H49 H 0.0979 -0.0342 0.7041 0.053 Uiso 1 1 calc R . .
C50 C -0.0029(6) 0.0018(3) 0.6459(5) 0.046(2) Uani 1 1 d . . .
H50 H -0.0089 -0.0184 0.6116 0.055 Uiso 1 1 calc R . .
C51 C -0.0574(6) 0.0407(3) 0.6418(4) 0.047(3) Uani 1 1 d . . .
H51 H -0.1023 0.0474 0.6051 0.056 Uiso 1 1 calc R . .
C52 C -0.0447(6) 0.0693(3) 0.6922(4) 0.044(2) Uani 1 1 d . . .
H52 H -0.0821 0.0962 0.6890 0.053 Uiso 1 1 calc R . .
C101 C 0.6428(5) 0.9333(3) 0.6655(4) 0.0259(19) Uani 1 1 d . . .
H101 H 0.6716 0.9362 0.7080 0.031 Uiso 1 1 calc R . .
C102 C 0.6503(5) 0.8901(2) 0.6355(4) 0.0253(19) Uani 1 1 d . . .
C103 C 0.6987(5) 0.8482(3) 0.6568(4) 0.032(2) Uani 1 1 d . . .
H103 H 0.7366 0.8428 0.6968 0.039 Uiso 1 1 calc R . .
C104 C 0.6805(5) 0.8161(3) 0.6086(4) 0.036(2) Uani 1 1 d . . .
H104 H 0.7033 0.7843 0.6092 0.044 Uiso 1 1 calc R . .
C105 C 0.6219(5) 0.8394(2) 0.5584(4) 0.029(2) Uani 1 1 d . . .
C106 C 0.5797(5) 0.8204(3) 0.4948(4) 0.031(2) Uani 1 1 d . . .
C107 C 0.6077(5) 0.8509(3) 0.4487(4) 0.042(2) Uani 1 1 d . . .
H10A H 0.5932 0.8850 0.4522 0.063 Uiso 1 1 calc R . .
H10B H 0.5780 0.8393 0.4074 0.063 Uiso 1 1 calc R . .
H10C H 0.6699 0.8478 0.4572 0.063 Uiso 1 1 calc R . .
C108 C 0.6068(5) 0.7677(3) 0.4898(4) 0.054(3) Uani 1 1 d . . .
H10D H 0.6696 0.7659 0.5016 0.081 Uiso 1 1 calc R . .
H10E H 0.5819 0.7565 0.4477 0.081 Uiso 1 1 calc R . .
H10F H 0.5863 0.7471 0.5169 0.081 Uiso 1 1 calc R . .
C109 C 0.4830(5) 0.8231(3) 0.4785(4) 0.030(2) Uani 1 1 d . . .
C110 C 0.4226(5) 0.7861(3) 0.4618(4) 0.035(2) Uani 1 1 d . . .
H110 H 0.4340 0.7528 0.4569 0.043 Uiso 1 1 calc R . .
C111 C 0.3439(5) 0.8063(3) 0.4535(4) 0.036(2) Uani 1 1 d . . .
H111 H 0.2901 0.7900 0.4414 0.043 Uiso 1 1 calc R . .
C112 C 0.3576(5) 0.8554(3) 0.4663(4) 0.027(2) Uani 1 1 d . . .
C113 C 0.2986(5) 0.8940(3) 0.4682(3) 0.029(2) Uani 1 1 d . . .
H113 H 0.2396 0.8867 0.4608 0.035 Uiso 1 1 calc R . .
C114 C 0.2653(4) 0.9716(3) 0.4911(4) 0.026(2) Uani 1 1 d . . .
C115 C 0.2501(4) 1.0154(3) 0.4588(3) 0.0231(18) Uani 1 1 d . . .
H115 H 0.2808 1.0220 0.4310 0.028 Uiso 1 1 calc R . .
C116 C 0.1920(4) 1.0493(2) 0.4658(4) 0.0238(19) Uani 1 1 d . . .
C117 C 0.1770(5) 1.0959(3) 0.4291(4) 0.038(2) Uani 1 1 d . . .
H11A H 0.2174 1.0977 0.4057 0.057 Uiso 1 1 calc R . .
H11B H 0.1858 1.1237 0.4567 0.057 Uiso 1 1 calc R . .
H11C H 0.1180 1.0963 0.4011 0.057 Uiso 1 1 calc R . .
C118 C 0.0799(5) 1.0744(3) 0.5141(4) 0.043(2) Uani 1 1 d . . .
H11D H 0.0564 1.0618 0.5452 0.065 Uiso 1 1 calc R . .
H11E H 0.0334 1.0781 0.4755 0.065 Uiso 1 1 calc R . .
H11F H 0.1067 1.1061 0.5270 0.065 Uiso 1 1 calc R . .
C119 C 0.1460(5) 1.0396(3) 0.5058(4) 0.032(2) Uani 1 1 d . . .
C120 C 0.1629(5) 0.9975(3) 0.5399(4) 0.032(2) Uani 1 1 d . . .
H120 H 0.1329 0.9917 0.5683 0.038 Uiso 1 1 calc R . .
C121 C 0.2227(4) 0.9628(3) 0.5340(4) 0.0237(19) Uani 1 1 d . . .
C122 C 0.1783(5) 0.8988(3) 0.5827(4) 0.033(2) Uani 1 1 d . . .
H122 H 0.1237 0.9023 0.5528 0.040 Uiso 1 1 calc R . .
C123 C 0.1857(5) 0.8675(3) 0.6327(4) 0.030(2) Uani 1 1 d . . .
C124 C 0.1238(6) 0.8376(3) 0.6455(5) 0.045(3) Uani 1 1 d . . .
H124 H 0.0654 0.8339 0.6213 0.054 Uiso 1 1 calc R . .
C125 C 0.1643(6) 0.8147(3) 0.6995(5) 0.049(3) Uani 1 1 d . . .
H125 H 0.1398 0.7916 0.7197 0.059 Uiso 1 1 calc R . .
C126 C 0.2496(6) 0.8322(3) 0.7193(4) 0.039(2) Uani 1 1 d . . .
C127 C 0.3190(6) 0.8143(3) 0.7757(5) 0.053(3) Uani 1 1 d . . .
C128 C 0.2804(6) 0.8008(4) 0.8267(5) 0.077(4) Uani 1 1 d . . .
H12A H 0.2533 0.8295 0.8378 0.115 Uiso 1 1 calc R . .
H12B H 0.3262 0.7892 0.8625 0.115 Uiso 1 1 calc R . .
H12C H 0.2374 0.7752 0.8121 0.115 Uiso 1 1 calc R . .
C129 C 0.3607(7) 0.7683(3) 0.7587(5) 0.079(4) Uani 1 1 d . . .
H12D H 0.3167 0.7433 0.7436 0.119 Uiso 1 1 calc R . .
H12E H 0.4053 0.7562 0.7948 0.119 Uiso 1 1 calc R . .
H12F H 0.3864 0.7764 0.7270 0.119 Uiso 1 1 calc R . .
C130 C 0.3909(5) 0.8512(3) 0.8038(4) 0.036(2) Uani 1 1 d . . .
C131 C 0.4396(7) 0.8549(4) 0.8625(5) 0.077(4) Uani 1 1 d . . .
H131 H 0.4330 0.8362 0.8953 0.093 Uiso 1 1 calc R . .
C132 C 0.5010(6) 0.8902(3) 0.8670(5) 0.059(3) Uani 1 1 d U . .
H132 H 0.5435 0.9009 0.9031 0.070 Uiso 1 1 calc R . .
C133 C 0.4878(6) 0.9071(3) 0.8077(4) 0.039(2) Uani 1 1 d . . .
C134 C 0.5298(5) 0.9446(3) 0.7883(4) 0.037(2) Uani 1 1 d U . .
H134 H 0.5735 0.9622 0.8177 0.044 Uiso 1 1 calc R . .
C135 C 0.5449(5) 1.0020(3) 0.7178(4) 0.0257(19) Uani 1 1 d U . .
C136 C 0.5349(5) 1.0425(3) 0.7516(4) 0.037(2) Uani 1 1 d U . .
H136 H 0.5089 1.0383 0.7826 0.045 Uiso 1 1 calc R . .
C137 C 0.5621(5) 1.0889(3) 0.7411(4) 0.043(2) Uani 1 1 d . . .
C138 C 0.5478(7) 1.1305(3) 0.7800(5) 0.077(4) Uani 1 1 d . . .
H13A H 0.6031 1.1411 0.8082 0.116 Uiso 1 1 calc R . .
H13B H 0.5105 1.1197 0.8033 0.116 Uiso 1 1 calc R . .
H13C H 0.5206 1.1577 0.7537 0.116 Uiso 1 1 calc R . .
C139 C 0.6272(6) 1.1438(3) 0.6815(4) 0.055(3) Uani 1 1 d . . .
H13D H 0.5764 1.1634 0.6611 0.083 Uiso 1 1 calc R . .
H13E H 0.6630 1.1406 0.6549 0.083 Uiso 1 1 calc R . .
H13F H 0.6602 1.1598 0.7195 0.083 Uiso 1 1 calc R . .
C140 C 0.5996(5) 1.0946(3) 0.6954(4) 0.033(2) Uani 1 1 d U . .
C141 C 0.6071(5) 1.0550(3) 0.6608(4) 0.032(2) Uani 1 1 d U . .
H141 H 0.6294 1.0596 0.6279 0.038 Uiso 1 1 calc R . .
C142 C 0.5829(4) 1.0089(3) 0.6726(3) 0.0210(18) Uani 1 1 d . . .
C143 C 0.3365(5) 1.0296(3) 0.6561(4) 0.045(2) Uani 1 1 d . . .
H143 H 0.3538 1.0263 0.6207 0.054 Uiso 1 1 calc R . .
C144 C 0.3198(6) 1.0753(3) 0.6746(5) 0.059(3) Uani 1 1 d . . .
H144 H 0.3251 1.1033 0.6520 0.071 Uiso 1 1 calc R . .
C145 C 0.2954(6) 1.0799(4) 0.7262(5) 0.064(3) Uani 1 1 d . . .
H145 H 0.2852 1.1110 0.7403 0.076 Uiso 1 1 calc R . .
C146 C 0.2860(7) 1.0388(4) 0.7568(5) 0.069(3) Uani 1 1 d . . .
H146 H 0.2674 1.0411 0.7916 0.083 Uiso 1 1 calc R . .
C147 C 0.3037(6) 0.9942(3) 0.7367(4) 0.050(3) Uani 1 1 d . . .
H147 H 0.2979 0.9659 0.7585 0.060 Uiso 1 1 calc R . .
C200 C 0.4845(11) 0.0247(6) 0.9166(7) 0.125(6) Uani 1 1 d . . .
H200 H 0.4528 -0.0038 0.9007 0.150 Uiso 1 1 calc R . .
C201 C 0.4445(9) 0.0646(8) 0.9195(10) 0.186(10) Uani 1 1 d . . .
H201 H 0.3835 0.0645 0.9041 0.223 Uiso 1 1 calc R . .
C202 C 0.4809(11) 0.1038(7) 0.9416(10) 0.192(11) Uani 1 1 d . . .
H202 H 0.4458 0.1309 0.9431 0.230 Uiso 1 1 calc R . .
C203 C 0.5570(16) 0.1089(7) 0.9607(10) 0.187(10) Uani 1 1 d . . .
H203 H 0.5821 0.1392 0.9760 0.224 Uiso 1 1 calc R . .
C204 C 0.6084(11) 0.0675(10) 0.9597(10) 0.180(10) Uani 1 1 d . . .
H204 H 0.6691 0.0705 0.9755 0.216 Uiso 1 1 calc R . .
N110 N 0.4132(12) 0.8271(7) 0.6380(10) 0.040(5) Uani 0.501(14) 1 d PU A 1
C148 C 0.3543(13) 0.7910(6) 0.6162(9) 0.048(5) Uani 0.501(14) 1 d PU A 1
H148 H 0.2953 0.7993 0.6061 0.058 Uiso 0.501(14) 1 calc PR A 1
C149 C 0.3740(13) 0.7438(6) 0.6077(9) 0.047(5) Uani 0.501(14) 1 d PU A 1
H149 H 0.3306 0.7200 0.5928 0.056 Uiso 0.501(14) 1 calc PR A 1
C150 C 0.4591(15) 0.7329(9) 0.6219(12) 0.049(5) Uani 0.501(14) 1 d PU A 1
H150 H 0.4757 0.7011 0.6144 0.059 Uiso 0.501(14) 1 calc PR A 1
C152 C 0.4931(14) 0.8140(8) 0.6505(12) 0.051(5) Uani 0.501(14) 1 d PU A 1
H152 H 0.5363 0.8383 0.6634 0.062 Uiso 0.501(14) 1 calc PR A 1
C151 C 0.5188(14) 0.7658(8) 0.6459(13) 0.063(6) Uani 0.501(14) 1 d PU A 1
H151 H 0.5778 0.7571 0.6598 0.075 Uiso 0.501(14) 1 calc PR A 1
N111 N 0.4505(14) 0.8329(7) 0.6559(11) 0.045(5) Uani 0.499(14) 1 d PU A 2
C153 C 0.4143(17) 0.8055(8) 0.6108(11) 0.057(6) Uani 0.499(14) 1 d PU A 2
H153 H 0.3678 0.8189 0.5792 0.068 Uiso 0.499(14) 1 calc PR A 2
C154 C 0.4377(19) 0.7559(9) 0.6036(11) 0.068(7) Uani 0.499(14) 1 d PU A 2
H154 H 0.4119 0.7378 0.5675 0.082 Uiso 0.499(14) 1 calc PR A 2
C155 C 0.5005(16) 0.7366(8) 0.6530(11) 0.050(5) Uani 0.499(14) 1 d PU A 2
H155 H 0.5138 0.7029 0.6545 0.060 Uiso 0.499(14) 1 calc PR A 2
C156 C 0.5440(12) 0.7674(7) 0.7009(11) 0.053(5) Uani 0.499(14) 1 d PU A 2
H156 H 0.5932 0.7566 0.7325 0.064 Uiso 0.499(14) 1 calc PR A 2
C157 C 0.5140(11) 0.8131(6) 0.7009(12) 0.052(5) Uani 0.499(14) 1 d PU A 2
H157 H 0.5400 0.8326 0.7356 0.063 Uiso 0.499(14) 1 calc PR A 2
N1 N 0.1754(3) 0.0216(2) 0.9712(3) 0.0216(15) Uani 1 1 d . . .
N2 N 0.0975(4) -0.0446(2) 0.8833(3) 0.0242(15) Uani 1 1 d U . .
N3 N -0.0830(4) -0.0258(2) 0.8344(3) 0.0250(16) Uani 1 1 d . . .
N4 N -0.1307(4) 0.0555(2) 0.8885(3) 0.0266(16) Uani 1 1 d . . .
N5 N -0.0925(4) 0.1437(2) 0.8307(3) 0.0274(16) Uani 1 1 d . . .
N6 N -0.0085(5) 0.1746(2) 0.7490(3) 0.0387(18) Uani 1 1 d . . .
N7 N 0.1667(4) 0.1532(2) 0.7949(3) 0.0348(18) Uani 1 1 d . . .
N8 N 0.2055(4) 0.1133(2) 0.9148(3) 0.0274(16) Uani 1 1 d . . .
N9 N 0.0752(4) 0.1918(2) 0.9017(4) 0.044(2) Uani 1 1 d . . .
N10 N 0.0159(4) 0.0624(2) 0.7451(3) 0.0345(18) Uani 1 1 d . . .
N101 N 0.5967(4) 0.9697(2) 0.6360(3) 0.0209(15) Uani 1 1 d . A .
N102 N 0.6032(4) 0.8844(2) 0.5740(3) 0.0250(16) Uani 1 1 d . A .
N103 N 0.4433(4) 0.8659(2) 0.4826(3) 0.0238(15) Uani 1 1 d . A .
N104 N 0.3249(4) 0.9381(2) 0.4796(3) 0.0220(15) Uani 1 1 d . A .
N105 N 0.2429(4) 0.9231(2) 0.5758(3) 0.0317(17) Uani 1 1 d . A .
N106 N 0.2625(4) 0.8637(2) 0.6781(3) 0.0380(19) Uani 1 1 d . A .
N107 N 0.4186(4) 0.8825(2) 0.7688(3) 0.0376(18) Uani 1 1 d U A .
N108 N 0.5109(4) 0.9564(2) 0.7307(3) 0.0292(16) Uani 1 1 d . A .
N109 N 0.3285(4) 0.9896(2) 0.6878(4) 0.0398(19) Uani 1 1 d . A .
N200 N 0.5737(11) 0.0235(7) 0.9367(6) 0.153(6) Uani 1 1 d . . .
O1 O 0.0359(3) 0.06157(16) 0.8851(2) 0.0253(13) Uani 1 1 d . . .
O2 O -0.0113(3) -0.04307(15) 0.9795(2) 0.0211(12) Uani 1 1 d U . .
O3 O 0.4374(3) 0.92819(16) 0.5949(2) 0.0260(13) Uani 1 1 d . A .
O4 O 0.5382(3) 0.97060(15) 0.4744(2) 0.0181(12) Uani 1 1 d . . .
Dy1 Dy 0.05745(2) 0.122792(12) 0.832024(18) 0.02649(11) Uani 1 1 d . . .
Dy2 Dy 0.37908(2) 0.909709(13) 0.665581(19) 0.02941(11) Uani 1 1 d . . .
U1 U 0.012154(18) 0.007951(10) 0.929002(14) 0.02237(9) Uani 1 1 d . . .
U2 U 0.488315(17) 0.945303(9) 0.534189(14) 0.02027(9) Uani 1 1 d . . .

loop_
_atom_site_aniso_label
_atom_site_aniso_U_11
_atom_site_aniso_U_22
_atom_site_aniso_U_33
_atom_site_aniso_U_23
_atom_site_aniso_U_13
_atom_site_aniso_U_12
C1 0.035(5) 0.027(5) 0.047(7) 0.004(4) 0.018(5) 0.005(4)
C2 0.030(5) 0.022(4) 0.031(6) 0.004(4) 0.007(4) 0.000(4)
C3 0.033(5) 0.031(5) 0.044(6) -0.004(4) 0.022(5) 0.005(4)
C4 0.044(5) 0.038(5) 0.021(5) -0.005(4) 0.018(5) 0.006(4)
C5 0.046(5) 0.027(4) 0.013(5) 0.002(4) 0.014(4) -0.002(4)
C6 0.045(5) 0.029(5) 0.026(6) -0.007(4) 0.016(4) 0.002(4)
C7 0.039(5) 0.023(4) 0.050(7) -0.011(4) 0.013(5) -0.005(4)
C8 0.046(5) 0.049(6) 0.037(6) -0.017(5) 0.014(5) -0.002(4)
C9 0.035(5) 0.030(5) 0.027(6) -0.002(4) 0.010(4) -0.007(4)
C10 0.040(5) 0.040(5) 0.027(6) -0.009(4) 0.001(5) -0.012(4)
C11 0.035(4) 0.034(4) 0.022(4) 0.003(3) 0.004(3) -0.004(3)
C12 0.027(5) 0.023(5) 0.043(6) 0.001(4) 0.006(4) -0.005(4)
C13 0.024(4) 0.023(4) 0.035(6) 0.009(4) -0.002(4) 0.004(4)
C14 0.022(4) 0.019(4) 0.040(6) 0.005(4) -0.002(4) 0.008(4)
C15 0.037(4) 0.033(4) 0.027(5) 0.003(4) 0.017(4) 0.005(4)
C16 0.039(5) 0.036(5) 0.038(6) 0.001(5) 0.005(5) 0.009(4)
C17 0.079(7) 0.054(6) 0.035(7) 0.003(5) 0.036(6) 0.018(5)
C18 0.128(10) 0.038(6) 0.080(9) -0.013(6) 0.069(8) 0.012(6)
C19 0.053(6) 0.041(6) 0.047(7) -0.007(5) 0.027(5) 0.007(5)
C20 0.046(5) 0.027(5) 0.044(7) 0.007(4) 0.019(5) 0.001(4)
C21 0.034(5) 0.024(4) 0.017(5) 0.001(4) 0.011(4) 0.005(4)
C22 0.043(5) 0.038(5) 0.036(6) 0.001(5) 0.008(5) 0.010(4)
C23 0.064(7) 0.039(5) 0.019(6) 0.003(4) 0.013(5) 0.024(5)
C24 0.081(8) 0.104(9) 0.036(7) 0.033(6) 0.019(7) 0.047(7)
C25 0.101(9) 0.101(9) 0.028(7) 0.042(6) 0.027(7) 0.054(7)
C26 0.081(7) 0.039(5) 0.037(7) 0.012(5) 0.035(6) 0.017(5)
C27 0.086(8) 0.048(6) 0.026(6) 0.020(5) 0.019(6) 0.010(5)
C28 0.128(11) 0.100(9) 0.073(9) 0.073(8) 0.044(8) 0.013(8)
C29 0.072(7) 0.109(9) 0.018(6) -0.014(6) 0.013(5) 0.015(6)
C30 0.083(7) 0.023(5) 0.033(6) 0.007(4) 0.036(6) -0.002(5)
C31 0.096(8) 0.064(7) 0.029(7) 0.001(5) 0.028(6) -0.036(6)
C32 0.074(7) 0.071(7) 0.046(8) -0.012(6) 0.019(6) -0.052(6)
C33 0.054(6) 0.033(5) 0.048(7) -0.006(5) 0.024(6) -0.020(5)
C34 0.032(5) 0.031(5) 0.048(7) -0.003(5) 0.010(5) -0.009(4)
C35 0.021(4) 0.034(5) 0.017(5) 0.003(4) 0.004(4) -0.001(4)
C36 0.034(5) 0.027(5) 0.027(6) 0.001(4) 0.008(4) -0.008(4)
C37 0.035(5) 0.035(5) 0.027(6) -0.008(4) 0.006(4) -0.012(4)
C38 0.060(6) 0.053(6) 0.038(7) -0.010(5) 0.018(5) -0.020(5)
C39 0.047(5) 0.053(6) 0.022(6) -0.002(4) 0.004(5) -0.011(5)
C40 0.022(4) 0.035(5) 0.036(6) 0.002(4) 0.011(4) -0.004(4)
C41 0.022(4) 0.032(5) 0.038(6) 0.006(4) 0.003(4) 0.001(4)
C42 0.024(4) 0.025(4) 0.012(4) 0.000(3) -0.001(3) -0.006(3)
C43 0.041(6) 0.052(6) 0.062(8) -0.021(6) 0.016(6) 0.002(5)
C44 0.069(8) 0.106(10) 0.044(8) -0.030(8) 0.016(6) 0.012(7)
C45 0.098(10) 0.062(9) 0.133(15) -0.067(10) 0.027(10) -0.011(8)
C46 0.097(10) 0.049(7) 0.114(13) -0.038(8) 0.027(10) -0.023(7)
C47 0.054(6) 0.047(6) 0.073(9) -0.006(6) 0.029(6) -0.010(5)
C48 0.049(6) 0.035(5) 0.036(6) -0.003(5) 0.006(5) -0.004(5)
C49 0.062(6) 0.029(5) 0.046(7) 0.004(5) 0.023(6) 0.011(5)
C50 0.052(6) 0.043(6) 0.043(7) -0.011(5) 0.017(6) -0.015(5)
C51 0.047(6) 0.050(6) 0.032(6) -0.009(5) -0.002(5) -0.003(5)
C52 0.046(6) 0.035(5) 0.039(7) -0.006(5) -0.005(5) 0.007(4)
C101 0.031(4) 0.032(5) 0.015(5) 0.000(4) 0.007(4) -0.001(4)
C102 0.031(4) 0.018(4) 0.031(6) 0.004(4) 0.015(4) -0.002(4)
C103 0.038(5) 0.028(5) 0.031(6) 0.004(4) 0.011(4) 0.007(4)
C104 0.042(5) 0.017(4) 0.054(7) 0.010(4) 0.020(5) 0.011(4)
C105 0.037(5) 0.012(4) 0.046(6) 0.000(4) 0.023(5) 0.003(4)
C106 0.041(5) 0.020(4) 0.036(6) -0.004(4) 0.020(5) 0.004(4)
C107 0.042(5) 0.047(5) 0.042(6) -0.016(5) 0.021(5) 0.000(4)
C108 0.044(5) 0.029(5) 0.082(8) -0.017(5) 0.012(6) 0.018(4)
C109 0.040(5) 0.024(4) 0.029(6) -0.004(4) 0.014(4) 0.001(4)
C110 0.045(5) 0.019(4) 0.042(6) -0.006(4) 0.013(5) 0.000(4)
C111 0.051(6) 0.025(5) 0.038(6) -0.010(4) 0.022(5) -0.013(4)
C112 0.032(5) 0.023(4) 0.032(6) -0.005(4) 0.017(4) -0.007(4)
C113 0.031(4) 0.035(5) 0.022(5) -0.006(4) 0.009(4) -0.013(4)
C114 0.016(4) 0.029(5) 0.032(6) -0.013(4) 0.006(4) -0.006(4)
C115 0.027(4) 0.031(5) 0.011(5) 0.000(4) 0.005(4) -0.003(4)
C116 0.023(4) 0.020(4) 0.025(5) -0.004(4) 0.003(4) 0.003(3)
C117 0.049(5) 0.025(5) 0.038(6) 0.000(4) 0.012(5) 0.003(4)
C118 0.039(5) 0.046(5) 0.048(7) 0.005(5) 0.018(5) 0.015(4)
C119 0.027(4) 0.027(5) 0.034(6) -0.010(4) 0.001(4) 0.002(4)
C120 0.027(4) 0.042(5) 0.032(6) -0.004(4) 0.016(4) 0.002(4)
C121 0.026(4) 0.029(4) 0.020(5) 0.002(4) 0.013(4) -0.002(4)
C122 0.027(4) 0.030(5) 0.046(6) -0.002(4) 0.015(5) -0.001(4)
C123 0.038(5) 0.040(5) 0.023(5) 0.007(4) 0.026(5) 0.008(4)
C124 0.045(5) 0.039(5) 0.067(8) -0.002(5) 0.044(6) -0.008(5)
C125 0.063(7) 0.028(5) 0.065(8) 0.005(5) 0.034(6) -0.010(5)
C126 0.060(6) 0.021(5) 0.054(7) 0.003(4) 0.045(6) 0.006(4)
C127 0.057(6) 0.046(6) 0.069(8) 0.034(6) 0.040(6) 0.018(5)
C128 0.070(7) 0.105(9) 0.074(9) 0.062(7) 0.048(7) 0.019(6)
C129 0.090(8) 0.033(6) 0.126(12) 0.024(6) 0.049(8) 0.015(6)
C130 0.049(6) 0.037(5) 0.031(6) 0.022(5) 0.025(5) 0.016(5)
C131 0.081(8) 0.091(9) 0.053(9) 0.046(7) 0.011(7) 0.002(7)
C132 0.062(4) 0.067(5) 0.051(5) 0.009(4) 0.023(4) -0.005(4)
C133 0.045(5) 0.044(5) 0.037(6) 0.020(5) 0.026(5) 0.015(5)
C134 0.041(4) 0.036(4) 0.031(4) -0.006(3) 0.008(3) 0.003(3)
C135 0.026(2) 0.026(2) 0.025(2) -0.0004(10) 0.0079(11) 0.0004(10)
C136 0.038(2) 0.038(2) 0.037(2) -0.0003(10) 0.0122(12) 0.0003(10)
C137 0.050(6) 0.037(5) 0.045(7) -0.015(5) 0.021(5) -0.002(4)
C138 0.124(10) 0.036(6) 0.089(10) -0.025(6) 0.058(8) -0.009(6)
C139 0.081(7) 0.031(5) 0.052(7) -0.018(5) 0.018(6) -0.014(5)
C140 0.042(5) 0.029(4) 0.030(5) -0.002(4) 0.013(4) -0.001(4)
C141 0.042(5) 0.026(4) 0.027(5) -0.002(4) 0.009(4) -0.002(4)
C142 0.028(4) 0.028(4) 0.009(5) -0.010(4) 0.008(4) -0.004(4)
C143 0.044(5) 0.053(6) 0.039(7) 0.007(5) 0.014(5) 0.007(5)
C144 0.077(7) 0.032(6) 0.062(8) 0.005(5) 0.012(7) 0.011(5)
C145 0.070(7) 0.057(7) 0.057(9) -0.017(6) 0.010(6) 0.025(6)
C146 0.079(8) 0.077(8) 0.071(9) -0.014(7) 0.054(7) 0.012(7)
C147 0.055(6) 0.067(7) 0.047(7) 0.004(6) 0.043(6) 0.002(5)
C200 0.076(11) 0.145(15) 0.136(15) -0.034(12) 0.008(11) -0.011(11)
C201 0.036(8) 0.187(19) 0.29(3) -0.116(19) -0.006(12) 0.031(11)
C202 0.057(10) 0.17(2) 0.28(3) -0.130(18) -0.033(13) 0.011(12)
C203 0.143(19) 0.132(17) 0.20(2) 0.001(15) -0.070(17) -0.010(15)
C204 0.069(11) 0.20(2) 0.20(2) 0.043(19) -0.055(13) -0.052(14)
N110 0.044(7) 0.024(6) 0.048(9) 0.001(6) 0.009(6) 0.006(5)
C148 0.044(8) 0.032(8) 0.061(11) -0.010(8) 0.007(9) 0.003(6)
C149 0.051(8) 0.031(7) 0.051(11) 0.001(8) 0.005(9) 0.000(7)
C150 0.052(7) 0.036(7) 0.055(9) 0.014(7) 0.011(7) 0.010(6)
C152 0.040(6) 0.041(7) 0.072(9) 0.014(7) 0.017(7) 0.002(6)
C151 0.046(8) 0.038(8) 0.097(14) 0.024(10) 0.013(10) 0.010(7)
N111 0.058(11) 0.020(8) 0.065(11) 0.015(6) 0.028(8) 0.003(7)
C153 0.077(9) 0.044(7) 0.046(8) 0.014(6) 0.014(7) 0.010(7)
C154 0.113(14) 0.045(9) 0.043(11) -0.002(8) 0.020(10) 0.015(11)
C155 0.081(12) 0.030(8) 0.054(12) 0.016(7) 0.041(9) 0.008(8)
C156 0.051(10) 0.045(9) 0.069(12) 0.007(8) 0.026(9) 0.015(7)
C157 0.038(9) 0.040(8) 0.076(12) 0.000(8) 0.014(8) 0.003(7)
N1 0.020(3) 0.019(3) 0.024(4) 0.002(3) 0.004(3) 0.001(3)
N2 0.032(3) 0.026(3) 0.018(4) -0.003(3) 0.011(3) -0.002(3)
N3 0.031(4) 0.021(3) 0.021(4) -0.003(3) 0.006(3) 0.001(3)
N4 0.026(4) 0.028(4) 0.024(5) 0.002(3) 0.005(3) 0.003(3)
N5 0.036(4) 0.023(4) 0.019(4) 0.000(3) 0.004(3) 0.006(3)
N6 0.054(5) 0.031(4) 0.034(5) 0.000(4) 0.018(4) 0.006(4)
N7 0.045(4) 0.019(4) 0.045(5) 0.003(3) 0.021(4) -0.002(3)
N8 0.031(4) 0.022(4) 0.030(5) -0.002(3) 0.010(3) -0.009(3)
N9 0.039(4) 0.038(5) 0.054(6) -0.006(4) 0.013(4) -0.006(4)
N10 0.041(4) 0.027(4) 0.035(5) 0.005(3) 0.012(4) -0.001(3)
N101 0.037(4) 0.020(3) 0.008(4) 0.000(3) 0.010(3) -0.002(3)
N102 0.027(3) 0.018(3) 0.032(5) -0.004(3) 0.012(3) 0.003(3)
N103 0.026(4) 0.021(3) 0.024(4) -0.010(3) 0.008(3) -0.004(3)
N104 0.026(3) 0.017(3) 0.028(4) -0.001(3) 0.016(3) -0.003(3)
N105 0.037(4) 0.026(4) 0.034(5) 0.005(3) 0.013(4) 0.006(3)
N106 0.038(4) 0.029(4) 0.057(6) 0.022(4) 0.030(4) 0.006(3)
N107 0.048(4) 0.035(4) 0.036(5) 0.015(3) 0.023(4) 0.006(3)
N108 0.029(4) 0.035(4) 0.026(5) -0.003(3) 0.012(3) 0.001(3)
N109 0.035(4) 0.034(4) 0.051(6) 0.000(4) 0.015(4) 0.001(3)
N200 0.115(12) 0.232(18) 0.095(11) -0.005(11) 0.007(10) 0.002(12)
O1 0.023(3) 0.027(3) 0.022(3) 0.008(2) 0.002(3) 0.000(2)
O2 0.0223(14) 0.0203(14) 0.0203(15) -0.0005(9) 0.0061(10) -0.0004(9)
O3 0.030(3) 0.023(3) 0.026(3) -0.001(2) 0.011(3) -0.007(2)
O4 0.033(3) 0.011(2) 0.015(3) -0.002(2) 0.015(2) 0.002(2)
Dy1 0.0371(2) 0.0211(2) 0.0217(3) 0.00208(17) 0.00978(19) -0.00023(17)
Dy2 0.0323(2) 0.0294(2) 0.0299(3) 0.00759(19) 0.0147(2) -0.00079(18)
U1 0.02602(16) 0.01957(16) 0.0206(2) 0.00035(13) 0.00597(14) -0.00062(13)
U2 0.02545(16) 0.01347(15) 0.0232(2) 0.00019(13) 0.00949(14) 0.00091(12)

loop_
_atom_type_symbol
_atom_type_description
_atom_type_scat_dispersion_real
_atom_type_scat_dispersion_imag
_atom_type_scat_source
C C 0.0033 0.0016 'International Tables Vol C Tables 4.2.6.8 and 6.1.1.4'
H H 0.0000 0.0000 'International Tables Vol C Tables 4.2.6.8 and 6.1.1.4'
N N 0.0061 0.0033 'International Tables Vol C Tables 4.2.6.8 and 6.1.1.4'
O O 0.0106 0.0060 'International Tables Vol C Tables 4.2.6.8 and 6.1.1.4'
Dy Dy -0.1892 4.4098 'International Tables Vol C Tables 4.2.6.8 and 6.1.1.4'
U U -9.6767 9.6646 'International Tables Vol C Tables 4.2.6.8 and 6.1.1.4'

loop_
_geom_angle_atom_site_label_1
_geom_angle_atom_site_label_2
_geom_angle_atom_site_label_3
_geom_angle
_geom_angle_site_symmetry_1
_geom_angle_site_symmetry_3
N1 C1 C2 122.7(7) . .
N1 C1 H1 118.7 . .
C2 C1 H1 118.7 . .
C3 C2 N2 111.6(7) . .
C3 C2 C1 132.4(7) . .
N2 C2 C1 115.7(7) . .
C4 C3 C2 106.1(7) . .
C4 C3 H3 126.9 . .
C2 C3 H3 126.9 . .
C3 C4 C5 107.6(7) . .
C3 C4 H4 126.2 . .
C5 C4 H4 126.2 . .
N2 C5 C4 110.2(7) . .
N2 C5 C6 120.3(7) . .
C4 C5 C6 129.6(7) . .
C5 C6 C8 110.2(7) . .
C5 C6 C9 109.2(6) . .
C8 C6 C9 109.7(7) . .
C5 C6 C7 108.8(7) . .
C8 C6 C7 109.6(6) . .
C9 C6 C7 109.2(6) . .
C6 C7 H7A 109.5 . .
C6 C7 H7B 109.5 . .
H7A C7 H7B 109.5 . .
C6 C7 H7C 109.5 . .
H7A C7 H7C 109.5 . .
H7B C7 H7C 109.5 . .
C6 C8 H8A 109.5 . .
C6 C8 H8B 109.5 . .
H8A C8 H8B 109.5 . .
C6 C8 H8C 109.5 . .
H8A C8 H8C 109.5 . .
H8B C8 H8C 109.5 . .
N3 C9 C10 110.2(7) . .
N3 C9 C6 120.4(7) . .
C10 C9 C6 129.4(8) . .
C11 C10 C9 108.2(8) . .
C11 C10 H10 125.9 . .
C9 C10 H10 125.9 . .
C10 C11 C12 106.5(7) . .
C10 C11 H11 126.8 . .
C12 C11 H11 126.8 . .
N3 C12 C11 109.4(7) . .
N3 C12 C13 120.1(8) . .
C11 C12 C13 130.3(8) . .
N4 C13 C12 121.2(7) . .
N4 C13 H13 119.4 . .
C12 C13 H13 119.4 . .
C21 C14 C15 118.3(7) . .
C21 C14 N4 121.4(8) . .
C15 C14 N4 120.2(7) . .
C16 C15 C14 124.2(8) . .
C16 C15 H15 117.9 . .
C14 C15 H15 117.9 . .
C15 C16 C19 116.9(8) . .
C15 C16 C17 123.1(8) . .
C19 C16 C17 120.1(8) . .
C16 C17 H17A 109.5 . .
C16 C17 H17B 109.5 . .
H17A C17 H17B 109.5 . .
C16 C17 H17C 109.5 . .
H17A C17 H17C 109.5 . .
H17B C17 H17C 109.5 . .
C19 C18 H18A 109.5 . .
C19 C18 H18B 109.5 . .
H18A C18 H18B 109.5 . .
C19 C18 H18C 109.5 . .
H18A C18 H18C 109.5 . .
H18B C18 H18C 109.5 . .
C20 C19 C16 119.2(8) . .
C20 C19 C18 119.6(8) . .
C16 C19 C18 121.1(8) . .
C19 C20 C21 123.1(8) . .
C19 C20 H20 118.5 . .
C21 C20 H20 118.5 . .
C14 C21 C20 118.3(8) . .
C14 C21 N5 124.0(7) . .
C20 C21 N5 117.6(7) . .
N5 C22 C23 122.9(8) . .
N5 C22 H22 118.5 . .
C23 C22 H22 118.5 . .
C24 C23 N6 112.0(9) . .
C24 C23 C22 129.5(9) . .
N6 C23 C22 118.6(8) . .
C23 C24 C25 105.8(9) . .
C23 C24 H24 127.1 . .
C25 C24 H24 127.1 . .
C24 C25 C26 107.8(9) . .
C24 C25 H25 126.1 . .
C26 C25 H25 126.1 . .
N6 C26 C25 109.9(9) . .
N6 C26 C27 123.4(9) . .
C25 C26 C27 126.7(9) . .
C26 C27 C30 115.4(8) . .
C26 C27 C28 109.0(8) . .
C30 C27 C28 108.7(8) . .
C26 C27 C29 108.6(8) . .
C30 C27 C29 107.1(7) . .
C28 C27 C29 107.9(9) . .
C27 C28 H28A 109.5 . .
C27 C28 H28B 109.5 . .
H28A C28 H28B 109.5 . .
C27 C28 H28C 109.5 . .
H28A C28 H28C 109.5 . .
H28B C28 H28C 109.5 . .
C27 C29 H29A 109.5 . .
C27 C29 H29B 109.5 . .
H29A C29 H29B 109.5 . .
C27 C29 H29C 109.5 . .
H29A C29 H29C 109.5 . .
H29B C29 H29C 109.5 . .
N7 C30 C31 109.4(9) . .
N7 C30 C27 124.1(8) . .
C31 C30 C27 126.4(8) . .
C32 C31 C30 106.7(8) . .
C32 C31 H31 126.6 . .
C30 C31 H31 126.6 . .
C33 C32 C31 107.1(9) . .
C33 C32 H32 126.4 . .
C31 C32 H32 126.4 . .
N7 C33 C32 109.8(8) . .
N7 C33 C34 121.8(8) . .
C32 C33 C34 127.6(9) . .
N8 C34 C33 123.7(8) . .
N8 C34 H34 118.2 . .
C33 C34 H34 118.2 . .
C36 C35 C42 118.3(7) . .
C36 C35 N8 118.8(7) . .
C42 C35 N8 122.8(7) . .
C35 C36 C37 123.2(7) . .
C35 C36 H36 118.4 . .
C37 C36 H36 118.4 . .
C36 C37 C40 118.1(7) . .
C36 C37 C38 120.5(7) . .
C40 C37 C38 121.4(8) . .
C37 C38 H38A 109.5 . .
C37 C38 H38B 109.5 . .
H38A C38 H38B 109.5 . .
C37 C38 H38C 109.5 . .
H38A C38 H38C 109.5 . .
H38B C38 H38C 109.5 . .
C40 C39 H39A 109.5 . .
C40 C39 H39B 109.5 . .
H39A C39 H39B 109.5 . .
C40 C39 H39C 109.5 . .
H39A C39 H39C 109.5 . .
H39B C39 H39C 109.5 . .
C41 C40 C37 118.4(8) . .
C41 C40 C39 121.3(7) . .
C37 C40 C39 120.3(7) . .
C40 C41 C42 123.6(7) . .
C40 C41 H41 118.2 . .
C42 C41 H41 118.2 . .
C41 C42 C35 118.3(7) . .
C41 C42 N1 119.0(7) . .
C35 C42 N1 122.6(7) . .
N9 C43 C44 123.0(10) . .
N9 C43 H43 118.5 . .
C44 C43 H43 118.5 . .
C45 C44 C43 117.6(12) . .
C45 C44 H44 121.2 . .
C43 C44 H44 121.2 . .
C46 C45 C44 120.2(12) . .
C46 C45 H45 119.9 . .
C44 C45 H45 119.9 . .
C45 C46 C47 118.7(12) . .
C45 C46 H46 120.6 . .
C47 C46 H46 120.6 . .
N9 C47 C46 123.7(11) . .
N9 C47 H47 118.2 . .
C46 C47 H47 118.2 . .
N10 C48 C49 122.5(8) . .
N10 C48 H48 118.8 . .
C49 C48 H48 118.8 . .
C50 C49 C48 118.4(8) . .
C50 C49 H49 120.8 . .
C48 C49 H49 120.8 . .
C49 C50 C51 119.4(9) . .
C49 C50 H50 120.3 . .
C51 C50 H50 120.3 . .
C52 C51 C50 117.8(9) . .
C52 C51 H51 121.1 . .
C50 C51 H51 121.1 . .
N10 C52 C51 124.9(8) . .
N10 C52 H52 117.5 . .
C51 C52 H52 117.5 . .
N101 C101 C102 121.1(7) . .
N101 C101 H101 119.4 . .
C102 C101 H101 119.4 . .
N102 C102 C103 109.7(7) . .
N102 C102 C101 119.6(7) . .
C103 C102 C101 130.7(8) . .
C104 C103 C102 106.8(8) . .
C104 C103 H103 126.6 . .
C102 C103 H103 126.6 . .
C103 C104 C105 107.1(7) . .
C103 C104 H104 126.5 . .
C105 C104 H104 126.5 . .
N102 C105 C104 110.5(7) . .
N102 C105 C106 120.4(7) . .
C104 C105 C106 129.2(7) . .
C105 C106 C109 110.5(6) . .
C105 C106 C108 110.3(7) . .
C109 C106 C108 109.5(6) . .
C105 C106 C107 109.9(6) . .
C109 C106 C107 108.6(7) . .
C108 C106 C107 107.9(7) . .
C106 C107 H10A 109.5 . .
C106 C107 H10B 109.5 . .
H10A C107 H10B 109.5 . .
C106 C107 H10C 109.5 . .
H10A C107 H10C 109.5 . .
H10B C107 H10C 109.5 . .
C106 C108 H10D 109.5 . .
C106 C108 H10E 109.5 . .
H10D C108 H10E 109.5 . .
C106 C108 H10F 109.5 . .
H10D C108 H10F 109.5 . .
H10E C108 H10F 109.5 . .
N103 C109 C110 109.8(7) . .
N103 C109 C106 120.7(6) . .
C110 C109 C106 129.4(7) . .
C111 C110 C109 107.5(7) . .
C111 C110 H110 126.2 . .
C109 C110 H110 126.2 . .
C110 C111 C112 106.5(7) . .
C110 C111 H111 126.7 . .
C112 C111 H111 126.7 . .
N103 C112 C111 110.4(7) . .
N103 C112 C113 118.5(6) . .
C111 C112 C113 131.0(7) . .
N104 C113 C112 120.9(7) . .
N104 C113 H113 119.5 . .
C112 C113 H113 119.5 . .
C115 C114 C121 118.8(7) . .
C115 C114 N104 118.3(7) . .
C121 C114 N104 122.9(7) . .
C116 C115 C114 122.2(7) . .
C116 C115 H115 118.9 . .
C114 C115 H115 118.9 . .
C115 C116 C119 119.2(7) . .
C115 C116 C117 120.3(7) . .
C119 C116 C117 120.5(7) . .
C116 C117 H11A 109.5 . .
C116 C117 H11B 109.5 . .
H11A C117 H11B 109.5 . .
C116 C117 H11C 109.5 . .
H11A C117 H11C 109.5 . .
H11B C117 H11C 109.5 . .
C119 C118 H11D 109.5 . .
C119 C118 H11E 109.5 . .
H11D C118 H11E 109.5 . .
C119 C118 H11F 109.5 . .
H11D C118 H11F 109.5 . .
H11E C118 H11F 109.5 . .
C120 C119 C116 119.1(7) . .
C120 C119 C118 119.1(8) . .
C116 C119 C118 121.8(7) . .
C119 C120 C121 122.5(7) . .
C119 C120 H120 118.8 . .
C121 C120 H120 118.8 . .
C114 C121 C120 118.0(7) . .
C114 C121 N105 123.4(7) . .
C120 C121 N105 118.4(7) . .
N105 C122 C123 123.2(8) . .
N105 C122 H122 118.4 . .
C123 C122 H122 118.4 . .
N106 C123 C124 110.2(7) . .
N106 C123 C122 119.7(7) . .
C124 C123 C122 130.1(8) . .
C125 C124 C123 106.6(8) . .
C125 C124 H124 126.7 . .
C123 C124 H124 126.7 . .
C124 C125 C126 106.6(8) . .
C124 C125 H125 126.7 . .
C126 C125 H125 126.7 . .
N106 C126 C125 110.4(8) . .
N106 C126 C127 124.9(8) . .
C125 C126 C127 124.5(8) . .
C126 C127 C130 114.7(7) . .
C126 C127 C129 108.6(8) . .
C130 C127 C129 107.9(7) . .
C126 C127 C128 110.9(7) . .
C130 C127 C128 106.2(8) . .
C129 C127 C128 108.3(7) . .
C127 C128 H12A 109.5 . .
C127 C128 H12B 109.5 . .
H12A C128 H12B 109.5 . .
C127 C128 H12C 109.5 . .
H12A C128 H12C 109.5 . .
H12B C128 H12C 109.5 . .
C127 C129 H12D 109.5 . .
C127 C129 H12E 109.5 . .
H12D C129 H12E 109.5 . .
C127 C129 H12F 109.5 . .
H12D C129 H12F 109.5 . .
H12E C129 H12F 109.5 . .
C131 C130 N107 110.6(9) . .
C131 C130 C127 127.5(9) . .
N107 C130 C127 121.6(8) . .
C130 C131 C132 108.5(9) . .
C130 C131 H131 125.8 . .
C132 C131 H131 125.8 . .
C131 C132 C133 106.0(10) . .
C131 C132 H132 127.0 . .
C133 C132 H132 127.0 . .
N107 C133 C134 122.9(8) . .
N107 C133 C132 108.4(8) . .
C134 C133 C132 128.6(9) . .
N108 C134 C133 121.9(8) . .
N108 C134 H134 119.1 . .
C133 C134 H134 119.1 . .
C142 C135 C136 118.0(7) . .
C142 C135 N108 124.7(7) . .
C136 C135 N108 117.2(7) . .
C137 C136 C135 122.0(8) . .
C137 C136 H136 119.0 . .
C135 C136 H136 119.0 . .
C140 C137 C136 118.5(8) . .
C140 C137 C138 123.6(8) . .
C136 C137 C138 118.0(8) . .
C137 C138 H13A 109.5 . .
C137 C138 H13B 109.5 . .
H13A C138 H13B 109.5 . .
C137 C138 H13C 109.5 . .
H13A C138 H13C 109.5 . .
H13B C138 H13C 109.5 . .
C140 C139 H13D 109.5 . .
C140 C139 H13E 109.5 . .
H13D C139 H13E 109.5 . .
C140 C139 H13F 109.5 . .
H13D C139 H13F 109.5 . .
H13E C139 H13F 109.5 . .
C141 C140 C137 119.6(7) . .
C141 C140 C139 120.2(8) . .
C137 C140 C139 120.1(7) . .
C140 C141 C142 121.7(8) . .
C140 C141 H141 119.1 . .
C142 C141 H141 119.1 . .
C141 C142 C135 120.0(7) . .
C141 C142 N101 117.8(7) . .
C135 C142 N101 122.2(6) . .
N109 C143 C144 120.7(9) . .
N109 C143 H143 119.7 . .
C144 C143 H143 119.7 . .
C145 C144 C143 119.4(9) . .
C145 C144 H144 120.3 . .
C143 C144 H144 120.3 . .
C146 C145 C144 118.8(9) . .
C146 C145 H145 120.6 . .
C144 C145 H145 120.6 . .
C145 C146 C147 119.6(10) . .
C145 C146 H146 120.2 . .
C147 C146 H146 120.2 . .
N109 C147 C146 121.8(9) . .
N109 C147 H147 119.1 . .
C146 C147 H147 119.1 . .
C201 C200 N200 120.2(15) . .
C201 C200 H200 119.9 . .
N200 C200 H200 119.9 . .
C202 C201 C200 124.3(15) . .
C202 C201 H201 117.8 . .
C200 C201 H201 117.8 . .
C203 C202 C201 123.9(19) . .
C203 C202 H202 118.1 . .
C201 C202 H202 118.1 . .
C202 C203 C204 117.2(19) . .
C202 C203 H203 121.4 . .
C204 C203 H203 121.4 . .
N200 C204 C203 122.5(16) . .
N200 C204 H204 118.7 . .
C203 C204 H204 118.7 . .
C152 N110 C148 115(2) . .
C152 N110 Dy2 119.4(17) . .
C148 N110 Dy2 125.0(14) . .
C149 C148 N110 125.0(18) . .
C149 C148 H148 117.5 . .
N110 C148 H148 117.5 . .
C150 C149 C148 116.4(19) . .
C150 C149 H149 121.8 . .
C148 C149 H149 121.8 . .
C151 C150 C149 121(2) . .
C151 C150 H150 119.4 . .
C149 C150 H150 119.4 . .
N110 C152 C151 123(2) . .
N110 C152 H152 118.3 . .
C151 C152 H152 118.3 . .
C150 C151 C152 119(2) . .
C150 C151 H151 120.7 . .
C152 C151 H151 120.7 . .
C153 N111 C157 116(2) . .
C153 N111 Dy2 118.1(18) . .
C157 N111 Dy2 123.8(16) . .
N111 C153 C154 126(2) . .
N111 C153 H153 117.1 . .
C154 C153 H153 117.1 . .
C155 C154 C153 115(2) . .
C155 C154 H154 122.4 . .
C153 C154 H154 122.4 . .
C154 C155 C156 119(2) . .
C154 C155 H155 120.6 . .
C156 C155 H155 120.6 . .
C157 C156 C155 118(2) . .
C157 C156 H156 121.0 . .
C155 C156 H156 121.0 . .
N111 C157 C156 125(2) . .
N111 C157 H157 117.4 . .
C156 C157 H157 117.4 . .
C1 N1 C42 118.2(6) . .
C1 N1 U1 113.9(5) . .
C42 N1 U1 120.3(4) . .
C5 N2 C2 104.5(6) . .
C5 N2 U1 135.5(5) . .
C2 N2 U1 118.5(5) . .
C9 N3 C12 105.7(7) . .
C9 N3 U1 135.5(5) . .
C12 N3 U1 114.5(5) . .
C13 N4 C14 116.3(6) . .
C13 N4 U1 111.3(5) . .
C14 N4 U1 123.0(4) . .
C22 N5 C21 117.5(7) . .
C22 N5 Dy1 111.2(5) . .
C21 N5 Dy1 128.9(5) . .
C26 N6 C23 104.6(8) . .
C26 N6 Dy1 136.2(6) . .
C23 N6 Dy1 115.2(6) . .
C30 N7 C33 106.9(7) . .
C30 N7 Dy1 134.8(6) . .
C33 N7 Dy1 113.8(6) . .
C34 N8 C35 115.6(7) . .
C34 N8 Dy1 108.9(5) . .
C35 N8 Dy1 129.2(5) . .
C47 N9 C43 116.9(8) . .
C47 N9 Dy1 121.5(7) . .
C43 N9 Dy1 121.6(6) . .
C52 N10 C48 116.9(8) . .
C52 N10 Dy1 125.1(5) . .
C48 N10 Dy1 117.2(6) . .
C101 N101 C142 116.2(6) . .
C101 N101 U2 113.5(5) . .
C142 N101 U2 123.3(4) . .
C105 N102 C102 106.0(6) . .
C105 N102 U2 137.0(5) . .
C102 N102 U2 114.6(4) . .
C109 N103 C112 105.7(6) . .
C109 N103 U2 135.8(5) . .
C112 N103 U2 116.2(4) . .
C113 N104 C114 116.2(6) . .
C113 N104 U2 113.6(5) . .
C114 N104 U2 121.6(4) . .
C122 N105 C121 116.8(7) . .
C122 N105 Dy2 111.3(5) . .
C121 N105 Dy2 128.2(5) . .
C126 N106 C123 106.2(7) . .
C126 N106 Dy2 137.3(6) . .
C123 N106 Dy2 116.6(5) . .
C130 N107 C133 106.5(7) . .
C130 N107 Dy2 139.5(6) . .
C133 N107 Dy2 113.9(5) . .
C134 N108 C135 116.2(7) . .
C134 N108 Dy2 111.2(5) . .
C135 N108 Dy2 128.7(5) . .
C147 N109 C143 119.7(8) . .
C147 N109 Dy2 118.5(6) . .
C143 N109 Dy2 121.2(6) . .
C204 N200 C200 111.8(16) . .
U1 O1 Dy1 177.5(3) . .
U1 O2 U1 107.75(19) . 3_557
U2 O3 Dy2 179.0(3) . .
U2 O4 U2 107.74(18) . 3_676
O1 Dy1 N6 144.2(2) . .
O1 Dy1 N7 138.81(19) . .
N6 Dy1 N7 72.4(2) . .
O1 Dy1 N9 103.7(2) . .
N6 Dy1 N9 89.7(2) . .
N7 Dy1 N9 91.0(2) . .
O1 Dy1 N5 81.55(18) . .
N6 Dy1 N5 69.9(2) . .
N7 Dy1 N5 139.6(2) . .
N9 Dy1 N5 75.2(2) . .
O1 Dy1 N10 83.57(19) . .
N6 Dy1 N10 79.1(2) . .
N7 Dy1 N10 89.4(2) . .
N9 Dy1 N10 168.2(2) . .
N5 Dy1 N10 97.0(2) . .
O1 Dy1 N8 77.65(18) . .
N6 Dy1 N8 138.1(2) . .
N7 Dy1 N8 70.3(2) . .
N9 Dy1 N8 72.7(2) . .
N5 Dy1 N8 135.9(2) . .
N10 Dy1 N8 118.5(2) . .
O3 Dy2 N106 140.0(2) . .
O3 Dy2 N107 140.5(2) . .
N106 Dy2 N107 71.9(2) . .
O3 Dy2 N111 78.5(5) . .
N106 Dy2 N111 88.7(5) . .
N107 Dy2 N111 80.5(6) . .
O3 Dy2 N109 101.7(2) . .
N106 Dy2 N109 96.5(2) . .
N107 Dy2 N109 94.3(2) . .
N111 Dy2 N109 171.1(5) . .
O3 Dy2 N110 80.5(6) . .
N106 Dy2 N110 78.3(5) . .
N107 Dy2 N110 87.6(5) . .
N111 Dy2 N110 15.0(5) . .
N109 Dy2 N110 173.7(5) . .
O3 Dy2 N105 80.56(19) . .
N106 Dy2 N105 69.2(2) . .
N107 Dy2 N105 138.7(2) . .
N111 Dy2 N105 111.7(5) . .
N109 Dy2 N105 77.0(2) . .
N110 Dy2 N105 97.7(5) . .
O3 Dy2 N108 80.60(19) . .
N106 Dy2 N108 139.2(2) . .
N107 Dy2 N108 69.9(2) . .
N111 Dy2 N108 98.4(5) . .
N109 Dy2 N108 72.9(2) . .
N110 Dy2 N108 113.3(5) . .
N105 Dy2 N108 140.1(2) . .
O1 U1 O2 175.2(2) . .
O1 U1 O2 102.91(18) . 3_557
O2 U1 O2 72.25(19) . 3_557
O1 U1 N3 89.9(2) . .
O2 U1 N3 94.09(19) . .
O2 U1 N3 142.04(18) 3_557 .
O1 U1 N2 89.26(19) . .
O2 U1 N2 94.61(19) . .
O2 U1 N2 142.89(18) 3_557 .
N3 U1 N2 71.4(2) . .
O1 U1 N1 74.09(18) . .
O2 U1 N1 104.88(18) . .
O2 U1 N1 84.10(18) 3_557 .
N3 U1 N1 133.9(2) . .
N2 U1 N1 65.50(19) . .
O1 U1 N4 74.22(19) . .
O2 U1 N4 104.79(18) . .
O2 U1 N4 81.68(18) 3_557 .
N3 U1 N4 67.5(2) . .
N2 U1 N4 135.4(2) . .
N1 U1 N4 141.17(18) . .
O1 U1 U1 135.25(15) . 3_557
O2 U1 U1 39.92(14) . 3_557
O2 U1 U1 32.33(11) 3_557 3_557
N3 U1 U1 124.84(14) . 3_557
N2 U1 U1 125.62(14) . 3_557
N1 U1 U1 94.30(14) . 3_557
N4 U1 U1 92.63(15) . 3_557
O3 U2 O4 173.32(18) . .
O3 U2 O4 101.15(17) . 3_676
O4 U2 O4 72.26(18) . 3_676
O3 U2 N102 91.0(2) . .
O4 U2 N102 93.80(19) . .
O4 U2 N102 142.86(17) 3_676 .
O3 U2 N103 90.21(19) . .
O4 U2 N103 95.80(19) . .
O4 U2 N103 143.63(18) 3_676 .
N102 U2 N103 70.09(19) . .
O3 U2 N101 74.00(19) . .
O4 U2 N101 103.63(18) . .
O4 U2 N101 82.82(17) 3_676 .
N102 U2 N101 66.88(19) . .
N103 U2 N101 133.52(19) . .
O3 U2 N104 73.38(19) . .
O4 U2 N104 106.44(19) . .
O4 U2 N104 84.18(16) 3_676 .
N102 U2 N104 132.95(18) . .
N103 U2 N104 66.01(18) . .
N101 U2 N104 141.63(19) . .
O3 U2 U2 133.29(13) . 3_676
O4 U2 U2 40.11(12) . 3_676
O4 U2 U2 32.15(11) 3_676 3_676
N102 U2 U2 125.18(13) . 3_676
N103 U2 U2 126.95(14) . 3_676
N101 U2 U2 92.70(12) . 3_676
N104 U2 U2 95.13(12) . 3_676

loop_
_geom_bond_atom_site_label_1
_geom_bond_atom_site_label_2
_geom_bond_distance
_geom_bond_site_symmetry_2
C1 N1 1.298(9) .
C1 C2 1.414(10) .
C1 H1 0.9500 .
C2 C3 1.386(10) .
C2 N2 1.394(9) .
C3 C4 1.382(10) .
C3 H3 0.9500 .
C4 C5 1.404(10) .
C4 H4 0.9500 .
C5 N2 1.380(9) .
C5 C6 1.512(10) .
C6 C8 1.522(10) .
C6 C9 1.524(10) .
C6 C7 1.535(10) .
C7 H7A 0.9800 .
C7 H7B 0.9800 .
C7 H7C 0.9800 .
C8 H8A 0.9800 .
C8 H8B 0.9800 .
C8 H8C 0.9800 .
C9 N3 1.365(9) .
C9 C10 1.377(11) .
C10 C11 1.373(10) .
C10 H10 0.9500 .
C11 C12 1.398(11) .
C11 H11 0.9500 .
C12 N3 1.394(9) .
C12 C13 1.415(10) .
C13 N4 1.313(9) .
C13 H13 0.9500 .
C14 C21 1.381(10) .
C14 C15 1.406(10) .
C14 N4 1.427(9) .
C15 C16 1.374(10) .
C15 H15 0.9500 .
C16 C19 1.420(11) .
C16 C17 1.493(11) .
C17 H17A 0.9800 .
C17 H17B 0.9800 .
C17 H17C 0.9800 .
C18 C19 1.510(11) .
C18 H18A 0.9800 .
C18 H18B 0.9800 .
C18 H18C 0.9800 .
C19 C20 1.376(11) .
C20 C21 1.403(10) .
C20 H20 0.9500 .
C21 N5 1.443(9) .
C22 N5 1.303(9) .
C22 C23 1.423(11) .
C22 H22 0.9500 .
C23 C24 1.360(12) .
C23 N6 1.371(10) .
C24 C25 1.376(13) .
C24 H24 0.9500 .
C25 C26 1.378(13) .
C25 H25 0.9500 .
C26 N6 1.369(10) .
C26 C27 1.495(13) .
C27 C30 1.506(12) .
C27 C28 1.525(11) .
C27 C29 1.548(12) .
C28 H28A 0.9800 .
C28 H28B 0.9800 .
C28 H28C 0.9800 .
C29 H29A 0.9800 .
C29 H29B 0.9800 .
C29 H29C 0.9800 .
C30 N7 1.366(10) .
C30 C31 1.398(12) .
C31 C32 1.394(13) .
C31 H31 0.9500 .
C32 C33 1.378(11) .
C32 H32 0.9500 .
C33 N7 1.376(10) .
C33 C34 1.423(12) .
C34 N8 1.283(9) .
C34 H34 0.9500 .
C35 C36 1.396(10) .
C35 C42 1.404(9) .
C35 N8 1.451(9) .
C36 C37 1.402(10) .
C36 H36 0.9500 .
C37 C40 1.408(10) .
C37 C38 1.490(10) .
C38 H38A 0.9800 .
C38 H38B 0.9800 .
C38 H38C 0.9800 .
C39 C40 1.493(11) .
C39 H39A 0.9800 .
C39 H39B 0.9800 .
C39 H39C 0.9800 .
C40 C41 1.389(10) .
C41 C42 1.393(10) .
C41 H41 0.9500 .
C42 N1 1.423(9) .
C43 N9 1.336(11) .
C43 C44 1.388(13) .
C43 H43 0.9500 .
C44 C45 1.366(15) .
C44 H44 0.9500 .
C45 C46 1.355(16) .
C45 H45 0.9500 .
C46 C47 1.358(13) .
C46 H46 0.9500 .
C47 N9 1.333(10) .
C47 H47 0.9500 .
C48 N10 1.342(9) .
C48 C49 1.399(11) .
C48 H48 0.9500 .
C49 C50 1.375(12) .
C49 H49 0.9500 .
C50 C51 1.378(11) .
C50 H50 0.9500 .
C51 C52 1.369(11) .
C51 H51 0.9500 .
C52 N10 1.325(10) .
C52 H52 0.9500 .
C101 N101 1.311(8) .
C101 C102 1.402(10) .
C101 H101 0.9500 .
C102 N102 1.397(9) .
C102 C103 1.401(10) .
C103 C104 1.380(11) .
C103 H103 0.9500 .
C104 C105 1.409(11) .
C104 H104 0.9500 .
C105 N102 1.355(8) .
C105 C106 1.508(11) .
C106 C109 1.513(10) .
C106 C108 1.532(9) .
C106 C107 1.538(10) .
C107 H10A 0.9800 .
C107 H10B 0.9800 .
C107 H10C 0.9800 .
C108 H10D 0.9800 .
C108 H10E 0.9800 .
C108 H10F 0.9800 .
C109 N103 1.365(8) .
C109 C110 1.388(10) .
C110 C111 1.363(10) .
C110 H110 0.9500 .
C111 C112 1.388(9) .
C111 H111 0.9500 .
C112 N103 1.367(8) .
C112 C113 1.447(10) .
C113 N104 1.289(8) .
C113 H113 0.9500 .
C114 C115 1.399(10) .
C114 C121 1.402(10) .
C114 N104 1.430(8) .
C115 C116 1.379(9) .
C115 H115 0.9500 .
C116 C119 1.392(10) .
C116 C117 1.515(10) .
C117 H11A 0.9800 .
C117 H11B 0.9800 .
C117 H11C 0.9800 .
C118 C119 1.505(10) .
C118 H11D 0.9800 .
C118 H11E 0.9800 .
C118 H11F 0.9800 .
C119 C120 1.381(10) .
C120 C121 1.406(9) .
C120 H120 0.9500 .
C121 N105 1.429(9) .
C122 N105 1.305(9) .
C122 C123 1.417(10) .
C122 H122 0.9500 .
C123 N106 1.367(10) .
C123 C124 1.410(10) .
C124 C125 1.370(12) .
C124 H124 0.9500 .
C125 C126 1.413(11) .
C125 H125 0.9500 .
C126 N106 1.354(9) .
C126 C127 1.520(12) .
C127 C130 1.538(12) .
C127 C129 1.548(11) .
C127 C128 1.551(11) .
C128 H12A 0.9800 .
C128 H12B 0.9800 .
C128 H12C 0.9800 .
C129 H12D 0.9800 .
C129 H12E 0.9800 .
C129 H12F 0.9800 .
C130 C131 1.345(12) .
C130 N107 1.355(9) .
C131 C132 1.381(13) .
C131 H131 0.9500 .
C132 C133 1.401(12) .
C132 H132 0.9500 .
C133 N107 1.385(10) .
C133 C134 1.391(11) .
C134 N108 1.311(10) .
C134 H134 0.9500 .
C135 C142 1.388(9) .
C135 C136 1.402(10) .
C135 N108 1.444(9) .
C136 C137 1.400(10) .
C136 H136 0.9500 .
C137 C140 1.389(11) .
C137 C138 1.522(11) .
C138 H13A 0.9800 .
C138 H13B 0.9800 .
C138 H13C 0.9800 .
C139 C140 1.497(10) .
C139 H13D 0.9800 .
C139 H13E 0.9800 .
C139 H13F 0.9800 .
C140 C141 1.380(10) .
C141 C142 1.384(9) .
C141 H141 0.9500 .
C142 N101 1.432(8) .
C143 N109 1.352(10) .
C143 C144 1.386(11) .
C143 H143 0.9500 .
C144 C145 1.378(13) .
C144 H144 0.9500 .
C145 C146 1.369(13) .
C145 H145 0.9500 .
C146 C147 1.378(12) .
C146 H146 0.9500 .
C147 N109 1.323(10) .
C147 H147 0.9500 .
C200 C201 1.294(18) .
C200 N200 1.390(17) .
C200 H200 0.9500 .
C201 C202 1.261(19) .
C201 H201 0.9500 .
C202 C203 1.19(2) .
C202 H202 0.9500 .
C203 C204 1.42(2) .
C203 H203 0.9500 .
C204 N200 1.37(2) .
C204 H204 0.9500 .
N110 C152 1.30(3) .
N110 C148 1.37(3) .
N110 Dy2 2.47(2) .
C148 C149 1.37(2) .
C148 H148 0.9500 .
C149 C150 1.36(3) .
C149 H149 0.9500 .
C150 C151 1.32(3) .
C150 H150 0.9500 .
C152 C151 1.41(3) .
C152 H152 0.9500 .
C151 H151 0.9500 .
N111 C153 1.27(3) .
N111 C157 1.34(3) .
N111 Dy2 2.46(2) .
C153 C154 1.44(3) .
C153 H153 0.9500 .
C154 C155 1.38(3) .
C154 H154 0.9500 .
C155 C156 1.40(3) .
C155 H155 0.9500 .
C156 C157 1.35(2) .
C156 H156 0.9500 .
C157 H157 0.9500 .
N1 U1 2.573(5) .
N2 U1 2.470(6) .
N3 U1 2.438(6) .
N4 U1 2.590(6) .
N5 Dy1 2.517(6) .
N6 Dy1 2.365(7) .
N7 Dy1 2.371(6) .
N8 Dy1 2.590(6) .
N9 Dy1 2.450(7) .
N10 Dy1 2.533(7) .
N101 U2 2.555(6) .
N102 U2 2.474(6) .
N103 U2 2.490(5) .
N104 U2 2.586(6) .
N105 Dy2 2.554(6) .
N106 Dy2 2.386(6) .
N107 Dy2 2.389(7) .
N108 Dy2 2.559(6) .
N109 Dy2 2.463(6) .
O1 U1 1.901(4) .
O1 Dy1 2.179(4) .
O2 U1 1.942(4) .
O2 U1 2.330(5) 3_557
O3 U2 1.905(5) .
O3 Dy2 2.198(5) .
O4 U2 1.944(4) .
O4 U2 2.354(4) 3_676
U1 O2 2.330(5) 3_557
U1 U1 3.4587(9) 3_557
U2 O4 2.354(4) 3_676
U2 U2 3.4798(6) 3_676

loop_
_geom_torsion_atom_site_label_1
_geom_torsion_atom_site_label_2
_geom_torsion_atom_site_label_3
_geom_torsion_atom_site_label_4
_geom_torsion
_geom_torsion_site_symmetry_1
_geom_torsion_site_symmetry_4
N1 C1 C2 C3 -178.3(8) . .
N1 C1 C2 N2 8.8(11) . .
N2 C2 C3 C4 -1.9(9) . .
C1 C2 C3 C4 -175.0(8) . .
C2 C3 C4 C5 1.1(9) . .
C3 C4 C5 N2 0.0(9) . .
C3 C4 C5 C6 -180.0(8) . .
N2 C5 C6 C8 175.6(7) . .
C4 C5 C6 C8 -4.4(12) . .
N2 C5 C6 C9 55.0(10) . .
C4 C5 C6 C9 -125.1(8) . .
N2 C5 C6 C7 -64.2(9) . .
C4 C5 C6 C7 115.8(9) . .
C5 C6 C9 N3 -59.7(9) . .
C8 C6 C9 N3 179.3(7) . .
C7 C6 C9 N3 59.2(9) . .
C5 C6 C9 C10 119.3(9) . .
C8 C6 C9 C10 -1.7(12) . .
C7 C6 C9 C10 -121.9(9) . .
N3 C9 C10 C11 0.3(9) . .
C6 C9 C10 C11 -178.7(7) . .
C9 C10 C11 C12 -1.1(9) . .
C10 C11 C12 N3 1.4(9) . .
C10 C11 C12 C13 176.2(8) . .
N3 C12 C13 N4 -3.6(11) . .
C11 C12 C13 N4 -177.9(8) . .
C21 C14 C15 C16 2.3(12) . .
N4 C14 C15 C16 -179.7(7) . .
C14 C15 C16 C19 -1.5(12) . .
C14 C15 C16 C17 179.6(8) . .
C15 C16 C19 C20 0.8(12) . .
C17 C16 C19 C20 179.8(8) . .
C15 C16 C19 C18 -175.1(8) . .
C17 C16 C19 C18 3.9(13) . .
C16 C19 C20 C21 -1.0(13) . .
C18 C19 C20 C21 175.0(8) . .
C15 C14 C21 C20 -2.3(11) . .
N4 C14 C21 C20 179.8(7) . .
C15 C14 C21 N5 172.3(7) . .
N4 C14 C21 N5 -5.7(11) . .
C19 C20 C21 C14 1.8(12) . .
C19 C20 C21 N5 -173.2(7) . .
N5 C22 C23 C24 166.8(9) . .
N5 C22 C23 N6 -12.2(12) . .
N6 C23 C24 C25 0.2(12) . .
C22 C23 C24 C25 -178.9(9) . .
C23 C24 C25 C26 -0.1(13) . .
C24 C25 C26 N6 0.0(12) . .
C24 C25 C26 C27 -178.7(9) . .
N6 C26 C27 C30 -13.0(13) . .
C25 C26 C27 C30 165.5(9) . .
N6 C26 C27 C28 -135.5(9) . .
C25 C26 C27 C28 43.0(14) . .
N6 C26 C27 C29 107.1(10) . .
C25 C26 C27 C29 -74.4(12) . .
C26 C27 C30 N7 38.9(12) . .
C28 C27 C30 N7 161.6(8) . .
C29 C27 C30 N7 -82.1(11) . .
C26 C27 C30 C31 -146.0(9) . .
C28 C27 C30 C31 -23.3(13) . .
C29 C27 C30 C31 93.0(11) . .
N7 C30 C31 C32 -0.8(11) . .
C27 C30 C31 C32 -176.5(9) . .
C30 C31 C32 C33 -0.1(11) . .
C31 C32 C33 N7 1.0(11) . .
C31 C32 C33 C34 -168.7(9) . .
N7 C33 C34 N8 0.9(13) . .
C32 C33 C34 N8 169.5(9) . .
C42 C35 C36 C37 -1.2(11) . .
N8 C35 C36 C37 174.9(7) . .
C35 C36 C37 C40 0.0(12) . .
C35 C36 C37 C38 -180.0(7) . .
C36 C37 C40 C41 0.2(11) . .
C38 C37 C40 C41 -179.8(7) . .
C36 C37 C40 C39 -178.7(7) . .
C38 C37 C40 C39 1.3(12) . .
C37 C40 C41 C42 0.8(11) . .
C39 C40 C41 C42 179.7(7) . .
C40 C41 C42 C35 -2.0(11) . .
C40 C41 C42 N1 -179.0(6) . .
C36 C35 C42 C41 2.1(10) . .
N8 C35 C42 C41 -173.8(6) . .
C36 C35 C42 N1 179.0(6) . .
N8 C35 C42 N1 3.1(11) . .
N9 C43 C44 C45 0.4(15) . .
C43 C44 C45 C46 0.0(19) . .
C44 C45 C46 C47 0(2) . .
C45 C46 C47 N9 -0.9(19) . .
N10 C48 C49 C50 -1.3(13) . .
C48 C49 C50 C51 -0.7(13) . .
C49 C50 C51 C52 1.5(13) . .
C50 C51 C52 N10 -0.5(14) . .
N101 C101 C102 N102 -4.5(11) . .
N101 C101 C102 C103 176.5(7) . .
N102 C102 C103 C104 -0.8(9) . .
C101 C102 C103 C104 178.3(8) . .
C102 C103 C104 C105 0.6(9) . .
C103 C104 C105 N102 -0.2(9) . .
C103 C104 C105 C106 -178.6(7) . .
N102 C105 C106 C109 -55.1(9) . .
C104 C105 C106 C109 123.2(8) . .
N102 C105 C106 C108 -176.3(7) . .
C104 C105 C106 C108 2.0(11) . .
N102 C105 C106 C107 64.7(9) . .
C104 C105 C106 C107 -116.9(8) . .
C105 C106 C109 N103 54.9(10) . .
C108 C106 C109 N103 176.6(7) . .
C107 C106 C109 N103 -65.7(9) . .
C105 C106 C109 C110 -121.0(9) . .
C108 C106 C109 C110 0.7(13) . .
C107 C106 C109 C110 118.3(9) . .
N103 C109 C110 C111 1.7(10) . .
C106 C109 C110 C111 178.0(8) . .
C109 C110 C111 C112 -0.9(10) . .
C110 C111 C112 N103 -0.3(10) . .
C110 C111 C112 C113 -176.5(8) . .
N103 C112 C113 N104 6.1(12) . .
C111 C112 C113 N104 -178.0(8) . .
C121 C114 C115 C116 -2.7(11) . .
N104 C114 C115 C116 178.3(6) . .
C114 C115 C116 C119 -0.8(11) . .
C114 C115 C116 C117 -179.2(7) . .
C115 C116 C119 C120 3.4(11) . .
C117 C116 C119 C120 -178.2(7) . .
C115 C116 C119 C118 -178.2(7) . .
C117 C116 C119 C118 0.3(11) . .
C116 C119 C120 C121 -2.5(12) . .
C118 C119 C120 C121 179.0(7) . .
C115 C114 C121 C120 3.5(10) . .
N104 C114 C121 C120 -177.5(7) . .
C115 C114 C121 N105 -170.3(7) . .
N104 C114 C121 N105 8.7(11) . .
C119 C120 C121 C114 -0.9(11) . .
C119 C120 C121 N105 173.1(7) . .
N105 C122 C123 N106 3.4(12) . .
N105 C122 C123 C124 -177.2(8) . .
N106 C123 C124 C125 -0.7(10) . .
C122 C123 C124 C125 179.9(8) . .
C123 C124 C125 C126 1.5(10) . .
C124 C125 C126 N106 -1.8(10) . .
C124 C125 C126 C127 -176.3(8) . .
N106 C126 C127 C130 31.9(12) . .
C125 C126 C127 C130 -154.5(8) . .
N106 C126 C127 C129 -88.9(10) . .
C125 C126 C127 C129 84.8(10) . .
N106 C126 C127 C128 152.2(8) . .
C125 C126 C127 C128 -34.1(12) . .
C126 C127 C130 C131 151.9(9) . .
C129 C127 C130 C131 -86.9(12) . .
C128 C127 C130 C131 29.1(12) . .
C126 C127 C130 N107 -34.6(11) . .
C129 C127 C130 N107 86.5(10) . .
C128 C127 C130 N107 -157.5(7) . .
N107 C130 C131 C132 1.0(12) . .
C127 C130 C131 C132 175.0(8) . .
C130 C131 C132 C133 -1.2(12) . .
C131 C132 C133 N107 1.0(11) . .
C131 C132 C133 C134 176.1(9) . .
N107 C133 C134 N108 -5.8(13) . .
C132 C133 C134 N108 179.6(8) . .
C142 C135 C136 C137 -0.2(11) . .
N108 C135 C136 C137 -177.2(7) . .
C135 C136 C137 C140 0.3(12) . .
C135 C136 C137 C138 179.6(8) . .
C136 C137 C140 C141 1.7(12) . .
C138 C137 C140 C141 -177.6(9) . .
C136 C137 C140 C139 178.3(8) . .
C138 C137 C140 C139 -1.0(13) . .
C137 C140 C141 C142 -4.0(12) . .
C139 C140 C141 C142 179.4(7) . .
C140 C141 C142 C135 4.2(11) . .
C140 C141 C142 N101 -177.2(7) . .
C136 C135 C142 C141 -2.0(11) . .
N108 C135 C142 C141 174.7(7) . .
C136 C135 C142 N101 179.4(7) . .
N108 C135 C142 N101 -3.9(11) . .
N109 C143 C144 C145 0.5(14) . .
C143 C144 C145 C146 -1.8(15) . .
C144 C145 C146 C147 2.1(16) . .
C145 C146 C147 N109 -1.0(16) . .
N200 C200 C201 C202 -2(4) . .
C200 C201 C202 C203 2(5) . .
C201 C202 C203 C204 -2(4) . .
C202 C203 C204 N200 1(4) . .
C152 N110 C148 C149 1(4) . .
Dy2 N110 C148 C149 -171.8(16) . .
N110 C148 C149 C150 -1(3) . .
C148 C149 C150 C151 4(4) . .
C148 N110 C152 C151 -4(4) . .
Dy2 N110 C152 C151 169.1(19) . .
C149 C150 C151 C152 -7(4) . .
N110 C152 C151 C150 7(4) . .
C157 N111 C153 C154 -2(4) . .
Dy2 N111 C153 C154 -168(2) . .
N111 C153 C154 C155 6(4) . .
C153 C154 C155 C156 -9(3) . .
C154 C155 C156 C157 10(3) . .
C153 N111 C157 C156 3(3) . .
Dy2 N111 C157 C156 167.6(15) . .
C155 C156 C157 N111 -7(3) . .
C2 C1 N1 C42 -170.0(7) . .
C2 C1 N1 U1 -20.3(9) . .
C41 C42 N1 C1 -125.8(8) . .
C35 C42 N1 C1 57.3(10) . .
C41 C42 N1 U1 86.4(7) . .
C35 C42 N1 U1 -90.4(7) . .
C4 C5 N2 C2 -1.2(8) . .
C6 C5 N2 C2 178.8(7) . .
C4 C5 N2 U1 163.4(5) . .
C6 C5 N2 U1 -16.6(11) . .
C3 C2 N2 C5 1.9(8) . .
C1 C2 N2 C5 176.3(7) . .
C3 C2 N2 U1 -165.8(5) . .
C1 C2 N2 U1 8.5(9) . .
C10 C9 N3 C12 0.6(8) . .
C6 C9 N3 C12 179.7(7) . .
C10 C9 N3 U1 -154.0(5) . .
C6 C9 N3 U1 25.2(11) . .
C11 C12 N3 C9 -1.2(8) . .
C13 C12 N3 C9 -176.7(7) . .
C11 C12 N3 U1 159.4(5) . .
C13 C12 N3 U1 -16.0(9) . .
C12 C13 N4 C14 167.1(7) . .
C12 C13 N4 U1 19.5(9) . .
C21 C14 N4 C13 -51.0(10) . .
C15 C14 N4 C13 131.0(8) . .
C21 C14 N4 U1 92.5(8) . .
C15 C14 N4 U1 -85.5(8) . .
C23 C22 N5 C21 164.1(7) . .
C23 C22 N5 Dy1 0.2(10) . .
C14 C21 N5 C22 129.7(8) . .
C20 C21 N5 C22 -55.7(10) . .
C14 C21 N5 Dy1 -69.7(9) . .
C20 C21 N5 Dy1 104.9(7) . .
C25 C26 N6 C23 0.2(10) . .
C27 C26 N6 C23 178.9(8) . .
C25 C26 N6 Dy1 155.2(7) . .
C27 C26 N6 Dy1 -26.1(13) . .
C24 C23 N6 C26 -0.2(10) . .
C22 C23 N6 C26 179.0(7) . .
C24 C23 N6 Dy1 -161.4(7) . .
C22 C23 N6 Dy1 17.8(9) . .
C31 C30 N7 C33 1.4(10) . .
C27 C30 N7 C33 177.3(8) . .
C31 C30 N7 Dy1 155.2(6) . .
C27 C30 N7 Dy1 -29.0(12) . .
C32 C33 N7 C30 -1.5(10) . .
C34 C33 N7 C30 168.9(8) . .
C32 C33 N7 Dy1 -161.4(6) . .
C34 C33 N7 Dy1 9.0(10) . .
C33 C34 N8 C35 -163.9(7) . .
C33 C34 N8 Dy1 -9.1(10) . .
C36 C35 N8 C34 45.0(9) . .
C42 C35 N8 C34 -139.1(7) . .
C36 C35 N8 Dy1 -103.6(7) . .
C42 C35 N8 Dy1 72.3(8) . .
C46 C47 N9 C43 1.3(14) . .
C46 C47 N9 Dy1 -176.9(8) . .
C44 C43 N9 C47 -1.0(13) . .
C44 C43 N9 Dy1 177.2(7) . .
C51 C52 N10 C48 -1.4(13) . .
C51 C52 N10 Dy1 168.3(7) . .
C49 C48 N10 C52 2.2(12) . .
C49 C48 N10 Dy1 -168.3(6) . .
C102 C101 N101 C142 170.9(6) . .
C102 C101 N101 U2 19.0(8) . .
C141 C142 N101 C101 124.1(7) . .
C135 C142 N101 C101 -57.3(9) . .
C141 C142 N101 U2 -87.1(7) . .
C135 C142 N101 U2 91.5(7) . .
C104 C105 N102 C102 -0.3(8) . .
C106 C105 N102 C102 178.3(7) . .
C104 C105 N102 U2 -160.6(5) . .
C106 C105 N102 U2 18.0(11) . .
C103 C102 N102 C105 0.7(8) . .
C101 C102 N102 C105 -178.5(6) . .
C103 C102 N102 U2 166.0(5) . .
C101 C102 N102 U2 -13.2(8) . .
C110 C109 N103 C112 -1.9(9) . .
C106 C109 N103 C112 -178.5(7) . .
C110 C109 N103 U2 159.1(6) . .
C106 C109 N103 U2 -17.6(12) . .
C111 C112 N103 C109 1.4(9) . .
C113 C112 N103 C109 178.0(7) . .
C111 C112 N103 U2 -164.0(5) . .
C113 C112 N103 U2 12.7(9) . .
C112 C113 N104 C114 -169.1(7) . .
C112 C113 N104 U2 -20.5(9) . .
C115 C114 N104 C113 -129.4(7) . .
C121 C114 N104 C113 51.7(10) . .
C115 C114 N104 U2 84.7(7) . .
C121 C114 N104 U2 -94.3(7) . .
C123 C122 N105 C121 -162.9(7) . .
C123 C122 N105 Dy2 -2.8(9) . .
C114 C121 N105 C122 -135.5(8) . .
C120 C121 N105 C122 50.8(10) . .
C114 C121 N105 Dy2 68.2(9) . .
C120 C121 N105 Dy2 -105.5(7) . .
C125 C126 N106 C123 1.4(9) . .
C127 C126 N106 C123 175.8(8) . .
C125 C126 N106 Dy2 -177.3(6) . .
C127 C126 N106 Dy2 -2.8(13) . .
C124 C123 N106 C126 -0.5(9) . .
C122 C123 N106 C126 179.1(7) . .
C124 C123 N106 Dy2 178.5(5) . .
C122 C123 N106 Dy2 -1.9(9) . .
C131 C130 N107 C133 -0.4(10) . .
C127 C130 N107 C133 -174.8(7) . .
C131 C130 N107 Dy2 -175.5(7) . .
C127 C130 N107 Dy2 10.1(13) . .
C134 C133 N107 C130 -175.9(7) . .
C132 C133 N107 C130 -0.4(9) . .
C134 C133 N107 Dy2 0.6(10) . .
C132 C133 N107 Dy2 176.1(5) . .
C133 C134 N108 C135 166.9(7) . .
C133 C134 N108 Dy2 7.1(9) . .
C142 C135 N108 C134 135.9(8) . .
C136 C135 N108 C134 -47.3(9) . .
C142 C135 N108 Dy2 -68.6(9) . .
C136 C135 N108 Dy2 108.2(7) . .
C146 C147 N109 C143 -0.3(13) . .
C146 C147 N109 Dy2 170.9(7) . .
C144 C143 N109 C147 0.6(12) . .
C144 C143 N109 Dy2 -170.3(6) . .
C203 C204 N200 C200 -1(3) . .
C201 C200 N200 C204 2(3) . .
U1 O1 Dy1 N6 4(7) . .
U1 O1 Dy1 N7 -139(6) . .
U1 O1 Dy1 N9 113(6) . .
U1 O1 Dy1 N5 41(6) . .
U1 O1 Dy1 N10 -58(6) . .
U1 O1 Dy1 N8 -179(100) . .
C26 N6 Dy1 O1 -126.4(8) . .
C23 N6 Dy1 O1 26.8(7) . .
C26 N6 Dy1 N7 29.0(8) . .
C23 N6 Dy1 N7 -177.8(6) . .
C26 N6 Dy1 N9 120.1(8) . .
C23 N6 Dy1 N9 -86.7(6) . .
C26 N6 Dy1 N5 -165.6(9) . .
C23 N6 Dy1 N5 -12.4(5) . .
C26 N6 Dy1 N10 -63.9(8) . .
C23 N6 Dy1 N10 89.3(6) . .
C26 N6 Dy1 N8 57.0(9) . .
C23 N6 Dy1 N8 -149.8(5) . .
C30 N7 Dy1 O1 157.2(7) . .
C33 N7 Dy1 O1 -50.3(7) . .
C30 N7 Dy1 N6 -1.1(7) . .
C33 N7 Dy1 N6 151.4(6) . .
C30 N7 Dy1 N9 -90.5(8) . .
C33 N7 Dy1 N9 62.0(5) . .
C30 N7 Dy1 N5 -22.5(9) . .
C33 N7 Dy1 N5 130.0(5) . .
C30 N7 Dy1 N10 77.7(8) . .
C33 N7 Dy1 N10 -129.8(5) . .
C30 N7 Dy1 N8 -161.6(8) . .
C33 N7 Dy1 N8 -9.2(5) . .
C47 N9 Dy1 O1 173.1(6) . .
C43 N9 Dy1 O1 -4.9(7) . .
C47 N9 Dy1 N6 -40.4(7) . .
C43 N9 Dy1 N6 141.5(7) . .
C47 N9 Dy1 N7 32.0(7) . .
C43 N9 Dy1 N7 -146.1(7) . .
C47 N9 Dy1 N5 -109.6(7) . .
C43 N9 Dy1 N5 72.3(7) . .
C47 N9 Dy1 N10 -60.0(14) . .
C43 N9 Dy1 N10 121.9(11) . .
C47 N9 Dy1 N8 101.0(7) . .
C43 N9 Dy1 N8 -77.1(7) . .
C22 N5 Dy1 O1 -151.7(5) . .
C21 N5 Dy1 O1 46.7(5) . .
C22 N5 Dy1 N6 6.4(5) . .
C21 N5 Dy1 N6 -155.2(6) . .
C22 N5 Dy1 N7 28.1(7) . .
C21 N5 Dy1 N7 -133.5(6) . .
C22 N5 Dy1 N9 101.6(6) . .
C21 N5 Dy1 N9 -59.9(6) . .
C22 N5 Dy1 N10 -69.3(5) . .
C21 N5 Dy1 N10 129.1(6) . .
C22 N5 Dy1 N8 145.9(5) . .
C21 N5 Dy1 N8 -15.7(7) . .
C52 N10 Dy1 O1 127.0(7) . .
C48 N10 Dy1 O1 -63.4(6) . .
C52 N10 Dy1 N6 -21.5(7) . .
C48 N10 Dy1 N6 148.1(6) . .
C52 N10 Dy1 N7 -93.7(7) . .
C48 N10 Dy1 N7 76.0(6) . .
C52 N10 Dy1 N9 -1.6(15) . .
C48 N10 Dy1 N9 168.1(10) . .
C52 N10 Dy1 N5 46.3(7) . .
C48 N10 Dy1 N5 -144.0(6) . .
C52 N10 Dy1 N8 -160.8(6) . .
C48 N10 Dy1 N8 8.8(6) . .
C34 N8 Dy1 O1 163.2(5) . .
C35 N8 Dy1 O1 -46.6(6) . .
C34 N8 Dy1 N6 -18.9(7) . .
C35 N8 Dy1 N6 131.4(6) . .
C34 N8 Dy1 N7 9.5(5) . .
C35 N8 Dy1 N7 159.7(6) . .
C34 N8 Dy1 N9 -88.0(5) . .
C35 N8 Dy1 N9 62.2(6) . .
C34 N8 Dy1 N5 -133.0(5) . .
C35 N8 Dy1 N5 17.2(7) . .
C34 N8 Dy1 N10 87.6(5) . .
C35 N8 Dy1 N10 -122.2(6) . .
U2 O3 Dy2 N106 141(17) . .
U2 O3 Dy2 N107 -86(17) . .
U2 O3 Dy2 N111 -145(17) . .
U2 O3 Dy2 N109 26(17) . .
U2 O3 Dy2 N110 -160(17) . .
U2 O3 Dy2 N105 100(17) . .
U2 O3 Dy2 N108 -44(17) . .
C126 N106 Dy2 O3 135.4(7) . .
C123 N106 Dy2 O3 -43.2(7) . .
C126 N106 Dy2 N107 -15.3(8) . .
C123 N106 Dy2 N107 166.2(6) . .
C126 N106 Dy2 N111 65.1(9) . .
C123 N106 Dy2 N111 -113.4(8) . .
C126 N106 Dy2 N109 -107.7(8) . .
C123 N106 Dy2 N109 73.8(6) . .
C126 N106 Dy2 N110 76.0(9) . .
C123 N106 Dy2 N110 -102.6(7) . .
C126 N106 Dy2 N105 179.0(8) . .
C123 N106 Dy2 N105 0.4(5) . .
C126 N106 Dy2 N108 -36.3(9) . .
C123 N106 Dy2 N108 145.1(5) . .
C130 N107 Dy2 O3 -138.9(7) . .
C133 N107 Dy2 O3 46.2(7) . .
C130 N107 Dy2 N106 11.4(8) . .
C133 N107 Dy2 N106 -163.4(6) . .
C130 N107 Dy2 N111 -80.4(9) . .
C133 N107 Dy2 N111 104.8(7) . .
C130 N107 Dy2 N109 106.9(8) . .
C133 N107 Dy2 N109 -68.0(5) . .
C130 N107 Dy2 N110 -67.1(9) . .
C133 N107 Dy2 N110 118.0(7) . .
C130 N107 Dy2 N105 31.8(9) . .
C133 N107 Dy2 N105 -143.1(5) . .
C130 N107 Dy2 N108 176.9(8) . .
C133 N107 Dy2 N108 2.1(5) . .
C153 N111 Dy2 O3 -78.2(18) . .
C157 N111 Dy2 O3 117.1(18) . .
C153 N111 Dy2 N106 63.7(18) . .
C157 N111 Dy2 N106 -101.0(17) . .
C153 N111 Dy2 N107 135.5(18) . .
C157 N111 Dy2 N107 -29.2(17) . .
C153 N111 Dy2 N109 -170(3) . .
C157 N111 Dy2 N109 25(5) . .
C153 N111 Dy2 N110 18(3) . .
C157 N111 Dy2 N110 -147(5) . .
C153 N111 Dy2 N105 -3.3(19) . .
C157 N111 Dy2 N105 -168.0(16) . .
C153 N111 Dy2 N108 -156.7(17) . .
C157 N111 Dy2 N108 38.6(18) . .
C147 N109 Dy2 O3 -167.6(6) . .
C143 N109 Dy2 O3 3.5(6) . .
C147 N109 Dy2 N106 48.3(6) . .
C143 N109 Dy2 N106 -140.7(6) . .
C147 N109 Dy2 N107 -23.9(6) . .
C143 N109 Dy2 N107 147.1(6) . .
C147 N109 Dy2 N111 -78(3) . .
C143 N109 Dy2 N111 93(3) . .
C147 N109 Dy2 N110 83(5) . .
C143 N109 Dy2 N110 -106(5) . .
C147 N109 Dy2 N105 115.1(6) . .
C143 N109 Dy2 N105 -73.8(6) . .
C147 N109 Dy2 N108 -91.3(6) . .
C143 N109 Dy2 N108 79.7(6) . .
C152 N110 Dy2 O3 67.2(19) . .
C148 N110 Dy2 O3 -120.6(19) . .
C152 N110 Dy2 N106 -147(2) . .
C148 N110 Dy2 N106 25.3(18) . .
C152 N110 Dy2 N107 -75(2) . .
C148 N110 Dy2 N107 97.2(19) . .
C152 N110 Dy2 N111 -14(3) . .
C148 N110 Dy2 N111 158(5) . .
C152 N110 Dy2 N109 178(4) . .
C148 N110 Dy2 N109 -10(7) . .
C152 N110 Dy2 N105 146.2(19) . .
C148 N110 Dy2 N105 -42(2) . .
C152 N110 Dy2 N108 -8(2) . .
C148 N110 Dy2 N108 164.1(17) . .
C122 N105 Dy2 O3 154.5(5) . .
C121 N105 Dy2 O3 -48.2(6) . .
C122 N105 Dy2 N106 1.2(5) . .
C121 N105 Dy2 N106 158.5(6) . .
C122 N105 Dy2 N107 -19.5(7) . .
C121 N105 Dy2 N107 137.8(6) . .
C122 N105 Dy2 N111 81.0(7) . .
C121 N105 Dy2 N111 -121.7(8) . .
C122 N105 Dy2 N109 -101.1(5) . .
C121 N105 Dy2 N109 56.2(6) . .
C122 N105 Dy2 N110 75.6(7) . .
C121 N105 Dy2 N110 -127.1(8) . .
C122 N105 Dy2 N108 -142.7(5) . .
C121 N105 Dy2 N108 14.6(8) . .
C134 N108 Dy2 O3 -158.0(5) . .
C135 N108 Dy2 O3 45.4(6) . .
C134 N108 Dy2 N106 16.6(7) . .
C135 N108 Dy2 N106 -140.0(6) . .
C134 N108 Dy2 N107 -4.7(5) . .
C135 N108 Dy2 N107 -161.3(6) . .
C134 N108 Dy2 N111 -81.3(7) . .
C135 N108 Dy2 N111 122.2(8) . .
C134 N108 Dy2 N109 96.6(5) . .
C135 N108 Dy2 N109 -59.9(6) . .
C134 N108 Dy2 N110 -82.7(8) . .
C135 N108 Dy2 N110 120.7(8) . .
C134 N108 Dy2 N105 139.2(5) . .
C135 N108 Dy2 N105 -17.3(7) . .
Dy1 O1 U1 O2 -112(6) . .
Dy1 O1 U1 O2 -111(6) . 3_557
Dy1 O1 U1 N3 33(6) . .
Dy1 O1 U1 N2 105(6) . .
Dy1 O1 U1 N1 169(6) . .
Dy1 O1 U1 N4 -33(6) . .
Dy1 O1 U1 U1 -111(6) . 3_557
U1 O2 U1 O1 2(2) 3_557 .
U1 O2 U1 O2 0.0 3_557 3_557
U1 O2 U1 N3 -143.8(2) 3_557 .
U1 O2 U1 N2 144.5(2) 3_557 .
U1 O2 U1 N1 78.7(2) 3_557 .
U1 O2 U1 N4 -76.0(2) 3_557 .
C9 N3 U1 O1 97.6(7) . .
C12 N3 U1 O1 -55.4(5) . .
C9 N3 U1 O2 -85.2(7) . .
C12 N3 U1 O2 121.9(5) . .
C9 N3 U1 O2 -151.3(6) . 3_557
C12 N3 U1 O2 55.8(6) . 3_557
C9 N3 U1 N2 8.3(7) . .
C12 N3 U1 N2 -144.6(5) . .
C9 N3 U1 N1 30.0(8) . .
C12 N3 U1 N1 -122.9(5) . .
C9 N3 U1 N4 170.5(8) . .
C12 N3 U1 N4 17.5(5) . .
C9 N3 U1 U1 -112.7(7) . 3_557
C12 N3 U1 U1 94.4(5) . 3_557
C5 N2 U1 O1 -102.9(7) . .
C2 N2 U1 O1 60.1(5) . .
C5 N2 U1 O2 80.0(7) . .
C2 N2 U1 O2 -117.0(5) . .
C5 N2 U1 O2 146.4(6) . 3_557
C2 N2 U1 O2 -50.6(6) . 3_557
C5 N2 U1 N3 -12.7(6) . .
C2 N2 U1 N3 150.2(6) . .
C5 N2 U1 N1 -175.7(7) . .
C2 N2 U1 N1 -12.8(5) . .
C5 N2 U1 N4 -36.5(8) . .
C2 N2 U1 N4 126.4(5) . .
C5 N2 U1 U1 107.3(7) . 3_557
C2 N2 U1 U1 -89.8(5) . 3_557
C1 N1 U1 O1 -80.1(5) . .
C42 N1 U1 O1 69.0(5) . .
C1 N1 U1 O2 104.9(5) . .
C42 N1 U1 O2 -106.1(5) . .
C1 N1 U1 O2 174.7(5) . 3_557
C42 N1 U1 O2 -36.2(5) . 3_557
C1 N1 U1 N3 -6.1(6) . .
C42 N1 U1 N3 143.0(5) . .
C1 N1 U1 N2 16.6(5) . .
C42 N1 U1 N2 165.6(6) . .
C1 N1 U1 N4 -116.4(5) . .
C42 N1 U1 N4 32.6(7) . .
C1 N1 U1 U1 144.0(5) . 3_557
C42 N1 U1 U1 -67.0(5) . 3_557
C13 N4 U1 O1 77.4(5) . .
C14 N4 U1 O1 -67.7(6) . .
C13 N4 U1 O2 -107.5(5) . .
C14 N4 U1 O2 107.4(6) . .
C13 N4 U1 O2 -176.6(5) . 3_557
C14 N4 U1 O2 38.3(6) . 3_557
C13 N4 U1 N3 -19.2(5) . .
C14 N4 U1 N3 -164.3(6) . .
C13 N4 U1 N2 5.2(6) . .
C14 N4 U1 N2 -139.9(6) . .
C13 N4 U1 N1 113.7(5) . .
C14 N4 U1 N1 -31.3(7) . .
C13 N4 U1 U1 -146.1(5) . 3_557
C14 N4 U1 U1 68.8(6) . 3_557
Dy2 O3 U2 O4 -18(18) . .
Dy2 O3 U2 O4 -27(17) . 3_676
Dy2 O3 U2 N102 118(17) . .
Dy2 O3 U2 N103 -172(100) . .
Dy2 O3 U2 N101 52(17) . .
Dy2 O3 U2 N104 -107(17) . .
Dy2 O3 U2 U2 -26(17) . 3_676
U2 O4 U2 O3 -9.3(18) 3_676 .
U2 O4 U2 O4 0.0 3_676 3_676
U2 O4 U2 N102 -144.8(2) 3_676 .
U2 O4 U2 N103 144.8(2) 3_676 .
U2 O4 U2 N101 -77.7(2) 3_676 .
U2 O4 U2 N104 78.1(2) 3_676 .
C105 N102 U2 O3 102.4(7) . .
C102 N102 U2 O3 -56.7(5) . .
C105 N102 U2 O4 -82.3(7) . .
C102 N102 U2 O4 118.6(5) . .
C105 N102 U2 O4 -147.6(6) . 3_676
C102 N102 U2 O4 53.3(6) . 3_676
C105 N102 U2 N103 12.5(7) . .
C102 N102 U2 N103 -146.6(5) . .
C105 N102 U2 N101 174.5(8) . .
C102 N102 U2 N101 15.4(4) . .
C105 N102 U2 N104 34.4(8) . .
C102 N102 U2 N104 -124.7(5) . .
C105 N102 U2 U2 -109.3(7) . 3_676
C102 N102 U2 U2 91.6(5) . 3_676
C109 N103 U2 O3 -103.5(7) . .
C112 N103 U2 O3 56.0(5) . .
C109 N103 U2 O4 79.4(7) . .
C112 N103 U2 O4 -121.1(5) . .
C109 N103 U2 O4 147.1(6) . 3_676
C112 N103 U2 O4 -53.3(7) . 3_676
C109 N103 U2 N102 -12.6(7) . .
C112 N103 U2 N102 147.0(6) . .
C109 N103 U2 N101 -35.7(8) . .
C112 N103 U2 N101 123.9(5) . .
C109 N103 U2 N104 -175.2(8) . .
C112 N103 U2 N104 -15.7(5) . .
C109 N103 U2 U2 107.0(7) . 3_676
C112 N103 U2 U2 -93.4(5) . 3_676
C101 N101 U2 O3 80.3(5) . .
C142 N101 U2 O3 -69.3(5) . .
C101 N101 U2 O4 -106.1(5) . .
C142 N101 U2 O4 104.3(5) . .
C101 N101 U2 O4 -175.8(5) . 3_676
C142 N101 U2 O4 34.6(5) . 3_676
C101 N101 U2 N102 -17.8(5) . .
C142 N101 U2 N102 -167.4(6) . .
C101 N101 U2 N103 5.8(6) . .
C142 N101 U2 N103 -143.8(5) . .
C101 N101 U2 N104 113.1(5) . .
C142 N101 U2 N104 -36.5(6) . .
C101 N101 U2 U2 -145.2(5) . 3_676
C142 N101 U2 U2 65.2(5) . 3_676
C113 N104 U2 O3 -79.3(5) . .
C114 N104 U2 O3 67.5(5) . .
C113 N104 U2 O4 107.7(5) . .
C114 N104 U2 O4 -105.5(5) . .
C113 N104 U2 O4 177.2(5) . 3_676
C114 N104 U2 O4 -36.0(5) . 3_676
C113 N104 U2 N102 -4.0(6) . .
C114 N104 U2 N102 142.8(5) . .
C113 N104 U2 N103 18.6(5) . .
C114 N104 U2 N103 165.4(6) . .
C113 N104 U2 N101 -112.1(5) . .
C114 N104 U2 N101 34.7(7) . .
C113 N104 U2 U2 147.0(5) . 3_676
C114 N104 U2 U2 -66.3(5) . 3_676
